data_4315164
loop_
_publ_author_name
'Jean-Daniel Compain'
'Pierre Mialane'
'Anne Dolbecq'
'Isra\"el Martyr Mbomekall\'e'
'J\'er\^ome Marrot'
'Francis S\'echeresse'
'Carole Duboc'
'Eric Rivi\`ere'

_publ_contact_author
;
      Dr P. Mialane
      Institut Lavoisier, ILV, UMR CNRS 8180
      Universit\'e de Versailles Saint-Quentin-en-Yvelines
      45 Avenue des Etats Unis
      78035 Versailles cedex
      France
;
_publ_contact_author_email mialane@chimie.uvsq.fr
_publ_contact_author_fax '(33) 1 39 25 43 81'
_publ_contact_author_phone '(33) 1 39 25 43 83'
_publ_section_title
;
 Structural, Magnetic, EPR, and Electrochemical Characterizations of a
 Spin-Frustrated Trinuclear CrIII Polyoxometalate and Study of Its
 Reactivity with Lanthanum Cations
;
_journal_name_full 'Inorganic Chemistry'
_journal_page_first 2851
_journal_page_last 2858
_journal_paper_doi 10.1021/ic902341w
_journal_volume 49
_journal_year 2010
_chemical_formula_sum 'Cr3 Cs4 H77 La2 O112 Si2 W20'
_chemical_formula_weight 6568.26
_chemical_name_systematic
;
 ?
;
_space_group_IT_number 2
_symmetry_cell_setting triclinic
_symmetry_space_group_name_Hall '-P 1'
_symmetry_space_group_name_H-M 'P -1'
_atom_sites_solution_hydrogens none
_atom_sites_solution_primary direct
_atom_sites_solution_secondary difmap
_audit_creation_method SHELXL-97
_cell_angle_alpha 78.0490(10)
_cell_angle_beta 89.2950(10)
_cell_angle_gamma 71.4010(10)
_cell_formula_units_Z 2
_cell_length_a 12.7643(6)
_cell_length_b 19.2319(9)
_cell_length_c 21.1546(10)
_cell_measurement_reflns_used 16852
_cell_measurement_temperature 293(2)
_cell_measurement_theta_max 25
_cell_measurement_theta_min 1.34
_cell_volume 4807.1(4)
_computing_cell_refinement 'Bruker SMART'
_computing_data_collection 'Bruker SMART'
_computing_data_reduction 'Bruker SAINT'
_computing_structure_refinement 'SHELXL-97 (Sheldrick, 2008)'
_computing_structure_solution 'SHELXS-97 (Sheldrick, 1990)'
_diffrn_ambient_temperature 293(2)
_diffrn_measured_fraction_theta_full 0.995
_diffrn_measured_fraction_theta_max 0.995
_diffrn_measurement_device_type 'CCDC area detector'
_diffrn_measurement_method 'phi and omega scans'
_diffrn_radiation_monochromator graphite
_diffrn_radiation_source 'fine-focus sealed tube'
_diffrn_radiation_type MoK\a
_diffrn_radiation_wavelength 0.71073
_diffrn_reflns_av_R_equivalents 0.0499
_diffrn_reflns_av_sigmaI/netI 0.1042
_diffrn_reflns_limit_h_max 14
_diffrn_reflns_limit_h_min -15
_diffrn_reflns_limit_k_max 22
_diffrn_reflns_limit_k_min -20
_diffrn_reflns_limit_l_max 25
_diffrn_reflns_limit_l_min -25
_diffrn_reflns_number 26271
_diffrn_reflns_theta_full 25.00
_diffrn_reflns_theta_max 25.00
_diffrn_reflns_theta_min 1.34
_exptl_absorpt_coefficient_mu 26.659
_exptl_absorpt_correction_T_max 0.6177
_exptl_absorpt_correction_T_min 0.3491
_exptl_absorpt_correction_type multi-scan
_exptl_crystal_colour green
_exptl_crystal_density_diffrn 4.538
_exptl_crystal_density_method 'not measured'
_exptl_crystal_description platelet
_exptl_crystal_F_000 5774
_exptl_crystal_size_max 0.05
_exptl_crystal_size_mid 0.05
_exptl_crystal_size_min 0.02
_refine_diff_density_max 5.424
_refine_diff_density_min -4.779
_refine_diff_density_rms 0.660
_refine_ls_extinction_method none
_refine_ls_goodness_of_fit_ref 1.025
_refine_ls_hydrogen_treatment none
_refine_ls_matrix_type full
_refine_ls_number_parameters 1084
_refine_ls_number_reflns 16852
_refine_ls_number_restraints 0
_refine_ls_restrained_S_all 1.025
_refine_ls_R_factor_all 0.0884
_refine_ls_R_factor_gt 0.0629
_refine_ls_shift/su_max 0.004
_refine_ls_shift/su_mean 0.000
_refine_ls_structure_factor_coef Fsqd
_refine_ls_weighting_details 'calc w=1/[\s^2^(Fo^2^)+(0.1012P)^2^+0.0000P] where P=(Fo^2^+2Fc^2^)/3'
_refine_ls_weighting_scheme calc
_refine_ls_wR_factor_gt 0.1654
_refine_ls_wR_factor_ref 0.1786
_reflns_number_gt 12404
_reflns_number_total 16852
_reflns_threshold_expression >2\s(I)
_cod_data_source_file ic902341w_si_002_2.cif
_cod_data_source_block 2
_cod_original_formula_sum 'H77 Cr3 Cs4 La2 O112 Si2 W20'
_cod_database_code 4315164

loop_
_symmetry_equiv_pos_as_xyz
'x, y, z'
'-x, -y, -z'

loop_
_atom_site_label
_atom_site_type_symbol
_atom_site_fract_x
_atom_site_fract_y
_atom_site_fract_z
_atom_site_U_iso_or_equiv
_atom_site_adp_type
_atom_site_occupancy
_atom_site_symmetry_multiplicity
_atom_site_calc_flag
_atom_site_refinement_flags
_atom_site_disorder_assembly
_atom_site_disorder_group
W1 W 0.88847(8) 0.13177(5) -0.14227(4) 0.0191(2) Uani 1 1 d . . .
W2 W 0.64283(7) 0.22632(6) -0.09952(4) 0.0186(2) Uani 1 1 d . . .
W3 W 0.84993(7) 0.16089(5) 0.01013(4) 0.0188(2) Uani 1 1 d . . .
W4 W 0.91225(7) 0.62442(6) 0.12539(4) 0.0199(2) Uani 1 1 d . . .
W5 W 0.12101(7) 0.20931(5) -0.15830(4) 0.0195(2) Uani 1 1 d . . .
W6 W 0.08589(7) 0.23614(5) -0.00472(4) 0.0191(2) Uani 1 1 d . . .
W7 W 0.87846(8) 0.42223(6) -0.00690(4) 0.0197(2) Uani 1 1 d . . .
W8 W 0.33440(7) 0.64521(5) -0.00340(4) 0.0178(2) Uani 1 1 d . . .
W9 W 1.06872(7) 0.62549(5) 0.27165(4) 0.0173(2) Uani 1 1 d . . .
W10 W 0.72811(7) 0.30391(5) -0.26051(4) 0.0175(2) Uani 1 1 d . . .
W11 W 0.53723(8) 0.32365(6) 0.51872(4) 0.0211(2) Uani 1 1 d . . .
W12 W 0.57505(7) 0.14905(6) 0.50641(4) 0.0202(2) Uani 1 1 d . . .
W13 W -0.21484(7) 0.22265(6) 0.48693(4) 0.0217(2) Uani 1 1 d . . .
W14 W 0.63408(7) 0.08791(5) 0.35089(5) 0.0204(2) Uani 1 1 d . . .
W15 W 0.72123(7) 0.36453(5) 0.25012(4) 0.0177(2) Uani 1 1 d . . .
W16 W 0.66954(7) 0.41828(5) 0.38766(4) 0.0180(2) Uani 1 1 d . . .
W17 W 0.64623(8) 0.20596(6) 0.21500(4) 0.0196(2) Uani 1 1 d . . .
W18 W 0.84354(7) 0.16177(6) 0.33067(5) 0.0215(2) Uani 1 1 d . . .
W19 W 0.37444(7) 0.24194(5) 0.28423(4) 0.0166(2) Uani 1 1 d . . .
W20 W 0.32241(7) 0.29707(5) 0.41995(4) 0.0165(2) Uani 1 1 d . . .
Si1 Si 0.8563(5) 0.3105(3) -0.1192(3) 0.0136(12) Uani 1 1 d . . .
Si2 Si 0.5843(5) 0.2721(4) 0.3633(3) 0.0150(12) Uani 1 1 d . . .
Cr1 Cr 0.4770(3) 0.5193(2) 0.25444(16) 0.0165(8) Uani 1 1 d . . .
Cr2 Cr 0.3162(3) 0.5188(2) 0.11436(16) 0.0153(7) Uani 1 1 d . . .
Cr3 Cr 1.2444(3) 0.4383(2) 0.27325(16) 0.0158(7) Uani 1 1 d . . .
O1 O 0.9259(13) 0.0487(9) -0.1683(8) 0.026(3) Uani 1 1 d . . .
O2 O 0.8441(14) 0.2021(10) -0.2155(9) 0.037(3) Uani 1 1 d . . .
O3 O 1.0272(13) 0.1448(9) -0.1390(7) 0.023(4) Uani 1 1 d . . .
O4 O 0.7315(13) 0.1434(9) -0.1310(7) 0.025(3) Uani 1 1 d . . .
O5 O 0.9061(11) 0.0933(8) -0.0463(7) 0.019(2) Uani 1 1 d . . .
O6 O 0.8237(13) 0.2336(10) -0.0925(10) 0.041(3) Uani 1 1 d . . .
O7 O 0.5133(13) 0.2169(10) -0.1010(7) 0.030(4) Uani 1 1 d . . .
O8 O 0.6118(11) 0.3109(10) -0.0601(7) 0.023(4) Uani 1 1 d . . .
O9 O 0.7037(11) 0.1654(8) -0.0170(6) 0.014(3) Uani 1 1 d . . .
O10 O 0.6424(16) 0.2882(11) -0.1825(8) 0.036(3) Uani 1 1 d . . .
O11 O 0.8663(13) 0.0982(8) 0.0829(7) 0.023(4) Uani 1 1 d . . .
O12 O 0.7818(12) 0.2559(9) 0.0266(7) 0.020(3) Uani 1 1 d . . .
O13 O -0.0094(13) 0.1769(9) 0.0092(8) 0.026(3) Uani 1 1 d . . .
O14 O 0.8335(14) 0.5669(10) 0.1430(8) 0.032(4) Uani 1 1 d . . .
O15 O 1.0265(13) 0.5711(9) 0.0810(7) 0.023(4) Uani 1 1 d . . .
O16 O 1.0044(13) 0.5980(9) 0.2015(7) 0.025(4) Uani 1 1 d . . .
O17 O 0.1510(13) 0.3102(9) -0.0438(8) 0.025(3) Uani 1 1 d . . .
O18 O 0.1771(12) 0.2892(10) -0.1583(7) 0.024(4) Uani 1 1 d . . .
O19 O 0.9890(12) 0.2883(9) -0.1036(7) 0.020(3) Uani 1 1 d . . .
O20 O 0.2308(13) 0.1474(9) -0.1858(8) 0.027(4) Uani 1 1 d . . .
O21 O 0.0324(14) 0.2662(10) -0.2299(9) 0.034(3) Uani 1 1 d . . .
O22 O 0.1634(12) 0.1818(9) -0.0649(7) 0.023(4) Uani 1 1 d . . .
O23 O 0.1740(12) 0.1977(10) 0.0650(8) 0.026(4) Uani 1 1 d . . .
O24 O -0.0237(14) 0.3150(9) 0.0160(7) 0.025(4) Uani 1 1 d . . .
O25 O 0.9286(15) 0.4619(12) 0.0473(10) 0.043(5) Uani 1 1 d . . .
O26 O 0.7704(13) 0.5040(9) -0.0498(7) 0.021(3) Uani 1 1 d . . .
O27 O 0.7717(13) 0.3867(9) 0.0417(7) 0.022(4) Uani 1 1 d . . .
O28 O 0.7895(14) 0.3744(11) -0.0808(8) 0.036(3) Uani 1 1 d . . .
O29 O 0.4255(14) 0.6482(10) -0.0631(8) 0.030(4) Uani 1 1 d . . .
O30 O 0.3998(12) 0.5517(9) 0.0421(7) 0.021(3) Uani 1 1 d . . .
O31 O 0.9752(13) 0.6224(10) 0.3313(8) 0.027(4) Uani 1 1 d . . .
O32 O 1.1688(13) 0.5331(9) 0.2958(7) 0.022(4) Uani 1 1 d . . .
O33 O 1.1562(19) 0.6747(12) 0.3108(10) 0.055(4) Uani 1 1 d . . .
O34 O 0.8290(13) 0.3417(10) -0.1956(7) 0.023(3) Uani 1 1 d . . .
O35 O 0.6766(15) 0.2611(10) -0.3110(8) 0.034(4) Uani 1 1 d . . .
O36 O 0.6353(12) 0.3993(9) -0.2816(7) 0.019(3) Uani 1 1 d . . .
O37 O 0.4846(14) 0.3771(9) 0.5748(8) 0.031(4) Uani 1 1 d . . .
O38 O 0.6907(12) 0.2828(10) 0.5417(8) 0.029(3) Uani 1 1 d . . .
O39 O 0.5705(12) 0.3974(9) 0.4543(7) 0.023(4) Uani 1 1 d . . .
O40 O 0.5324(13) 0.2258(10) 0.5569(7) 0.030(3) Uani 1 1 d . . .
O41 O 0.4041(13) 0.3396(9) 0.4672(8) 0.025(4) Uani 1 1 d . . .
O42 O 0.6134(13) 0.2478(10) 0.4427(8) 0.030(3) Uani 1 1 d . . .
O43 O 0.5555(14) 0.0771(10) 0.5638(8) 0.031(4) Uani 1 1 d . . .
O44 O 0.4356(11) 0.1940(9) 0.4666(7) 0.018(3) Uani 1 1 d . . .
O45 O 0.6295(15) 0.0963(12) 0.4395(10) 0.045(4) Uani 1 1 d . . .
O46 O -0.2703(13) 0.1419(9) 0.5296(7) 0.025(3) Uani 1 1 d . . .
O47 O -0.0877(13) 0.1994(11) 0.5291(8) 0.036(5) Uani 1 1 d . . .
O48 O -0.2233(12) 0.3126(9) 0.4319(7) 0.025(4) Uani 1 1 d . . .
O49 O -0.1663(11) 0.1699(9) 0.4195(7) 0.021(3) Uani 1 1 d . . .
O50 O 0.6346(14) -0.0050(10) 0.3616(9) 0.037(3) Uani 1 1 d . . .
O51 O 0.4854(12) 0.1442(9) 0.3352(8) 0.028(4) Uani 1 1 d . . .
O52 O 0.6395(13) 0.1076(9) 0.2584(8) 0.026(4) Uani 1 1 d . . .
O53 O 0.7919(13) 0.0727(9) 0.3529(8) 0.024(4) Uani 1 1 d . . .
O54 O 0.6521(12) 0.2052(9) 0.3289(7) 0.018(3) Uani 1 1 d . . .
O55 O 0.8159(13) 0.3802(11) 0.1971(8) 0.032(4) Uani 1 1 d . . .
O56 O 0.6004(11) 0.4463(8) 0.2230(6) 0.012(3) Uani 1 1 d . . .
O57 O 0.7658(12) 0.4055(9) 0.3163(8) 0.022(4) Uani 1 1 d . . .
O58 O 0.6646(16) 0.3001(11) 0.2107(10) 0.047(4) Uani 1 1 d . . .
O59 O 0.8255(16) 0.2618(13) 0.3004(10) 0.052(4) Uani 1 1 d . . .
O60 O 0.6190(15) 0.3466(11) 0.3330(10) 0.045(4) Uani 1 1 d . . .
O61 O 0.7318(14) 0.4673(10) 0.4270(8) 0.032(4) Uani 1 1 d . . .
O62 O 0.5603(13) 0.4912(9) 0.3383(7) 0.022(4) Uani 1 1 d . . .
O63 O 0.6448(14) 0.1974(10) 0.1364(8) 0.029(4) Uani 1 1 d . . .
O64 O 0.4916(13) 0.2449(9) 0.2275(8) 0.023(4) Uani 1 1 d . . .
O65 O 0.7996(13) 0.1614(9) 0.2436(7) 0.026(4) Uani 1 1 d . . .
O66 O 0.9819(12) 0.1177(11) 0.3300(8) 0.032(4) Uani 1 1 d . . .
O67 O 0.3089(17) 0.1945(12) 0.2420(11) 0.053(4) Uani 1 1 d . . .
O68 O 0.2991(13) 0.3412(9) 0.2502(8) 0.025(3) Uani 1 1 d . . .
O69 O 0.2940(11) 0.2379(8) 0.3620(7) 0.019(2) Uani 1 1 d . . .
O70 O 0.4544(12) 0.2888(8) 0.3517(7) 0.018(3) Uani 1 1 d . . .
O71 O 0.2202(13) 0.2866(9) 0.4715(8) 0.027(4) Uani 1 1 d . . .
O72 O 0.2575(13) 0.3840(10) 0.3676(7) 0.028(4) Uani 1 1 d . . .
O73 O 0.4037(12) 0.5533(8) 0.1694(8) 0.021(3) Uani 1 1 d . . .
O74 O 0.3940(11) 0.4463(8) 0.2812(7) 0.017(3) Uani 1 1 d . . .
O75 O 0.5586(12) 0.5968(9) 0.2215(7) 0.022(4) Uani 1 1 d . . .
O76 O 0.2237(11) 0.4887(8) 0.1829(7) 0.015(3) Uani 1 1 d . . .
O77 O 0.4214(13) 0.4117(10) 0.1391(8) 0.030(4) Uani 1 1 d . . .
O78 O 1.0916(13) 0.4237(9) 0.2628(8) 0.026(4) Uani 1 1 d . . .
La1 La 0.09821(11) 0.21842(9) 0.54036(7) 0.0239(3) Uani 1 1 d . . .
La2 La 0.26359(11) 0.11304(9) 0.17581(7) 0.0261(3) Uani 1 1 d . . .
Cs1 Cs 0.33278(15) 0.52682(11) 0.42185(8) 0.0406(4) Uani 1 1 d . . .
Cs2 Cs 0.1660(3) 0.36367(17) 0.11294(13) 0.1005(11) Uani 1 1 d . . .
Cs3 Cs 1.1690(2) 0.00622(15) -0.21000(15) 0.0797(8) Uani 1 1 d . . .
Cs4 Cs 0.63981(13) 0.53420(11) 0.08811(8) 0.0340(4) Uani 1 1 d . . .
O1W O 0.1782(14) 0.2812(10) 0.6084(9) 0.037(3) Uani 1 1 d . . .
O2W O 0.3001(17) 0.1411(11) 0.5573(12) 0.063(5) Uani 1 1 d . . .
O3W O -0.005(2) 0.3126(18) 0.4406(13) 0.083(6) Uani 1 1 d . . .
O4W O 0.1117(13) 0.0805(10) 0.5822(10) 0.041(3) Uani 1 1 d . . .
O5W O 0.1302(15) 0.1528(11) 0.4434(8) 0.036(3) Uani 1 1 d . . .
O6W O 0.023(2) 0.1964(18) 0.6541(12) 0.083(6) Uani 1 1 d . . .
O7W O 0.4548(17) 0.0464(14) 0.2278(14) 0.076(8) Uani 1 1 d . . .
O8W O 0.0833(13) 0.0916(9) 0.1589(8) 0.025(3) Uani 1 1 d . . .
O9W O 0.2965(14) -0.0292(10) 0.2093(9) 0.034(3) Uani 1 1 d . . .
O10W O 0.3238(14) 0.0391(11) 0.0865(8) 0.036(3) Uani 1 1 d . . .
O11W O 0.2049(13) 0.0782(10) 0.2918(7) 0.023(3) Uani 1 1 d . . .
O12W O 0.6713(12) -0.0754(10) 0.6007(8) 0.029(3) Uani 1 1 d . . .
O13W O -0.0858(13) 0.2301(10) 0.1433(7) 0.030(3) Uani 1 1 d . . .
O14W O 0.0582(13) 0.2798(10) 0.3042(8) 0.030(3) Uani 1 1 d . . .
O15W O 0.8913(15) 0.4981(12) 0.3012(10) 0.045(4) Uani 1 1 d . . .
O16W O 0.1795(17) 0.0244(11) -0.0035(13) 0.063(5) Uani 1 1 d . . .
O17W O 0.0241(16) 0.4481(11) 0.4157(10) 0.047(4) Uani 1 1 d . . .
O18W O 0.3911(16) 0.1850(13) 0.1146(10) 0.052(4) Uani 1 1 d . . .
O19W O 0.1068(15) 0.0031(11) 0.4780(10) 0.045(4) Uani 1 1 d . . .
O20W O 0.3966(17) 0.2300(12) 0.6686(11) 0.053(4) Uani 1 1 d . . .
O21W O 0.1033(13) 0.2290(9) 0.1915(8) 0.025(3) Uani 1 1 d . . .
O22W O 0.375(3) 0.293(3) -0.0020(17) 0.151(17) Uani 1 1 d . . .
O23W O 0.6764(19) 0.6167(12) 0.3202(10) 0.055(4) Uani 1 1 d . . .
O24W O 1.3305(13) -0.0368(10) -0.1084(8) 0.028(4) Uiso 1 1 d . . .
O25W O 0.746(2) 0.1172(18) -0.3280(14) 0.020(7) Uiso 0.50 1 d P . .
O26W O -0.035(3) 0.045(2) 0.6783(19) 0.045(10) Uiso 0.50 1 d P . .

loop_
_atom_site_aniso_label
_atom_site_aniso_U_11
_atom_site_aniso_U_22
_atom_site_aniso_U_33
_atom_site_aniso_U_23
_atom_site_aniso_U_13
_atom_site_aniso_U_12
W1 0.0217(5) 0.0130(5) 0.0214(5) -0.0039(4) -0.0019(4) -0.0037(4)
W2 0.0162(5) 0.0194(5) 0.0203(5) -0.0021(4) -0.0012(4) -0.0070(4)
W3 0.0200(5) 0.0156(5) 0.0179(5) 0.0003(4) -0.0034(4) -0.0042(4)
W4 0.0181(5) 0.0212(5) 0.0226(5) -0.0049(4) 0.0000(4) -0.0090(4)
W5 0.0162(5) 0.0172(5) 0.0224(5) -0.0047(4) 0.0007(4) -0.0012(4)
W6 0.0167(5) 0.0187(5) 0.0194(5) -0.0020(4) -0.0051(4) -0.0033(4)
W7 0.0224(5) 0.0189(5) 0.0189(5) -0.0069(4) -0.0021(4) -0.0061(4)
W8 0.0166(5) 0.0182(5) 0.0159(5) -0.0024(4) 0.0014(4) -0.0028(4)
W9 0.0187(5) 0.0157(5) 0.0163(4) -0.0031(4) 0.0022(4) -0.0041(4)
W10 0.0195(5) 0.0169(5) 0.0152(4) -0.0036(4) -0.0026(4) -0.0047(4)
W11 0.0190(5) 0.0267(6) 0.0176(5) -0.0022(4) -0.0011(4) -0.0089(4)
W12 0.0135(5) 0.0205(5) 0.0218(5) 0.0055(4) -0.0032(4) -0.0052(4)
W13 0.0131(5) 0.0260(6) 0.0221(5) 0.0050(4) -0.0067(4) -0.0070(4)
W14 0.0150(5) 0.0149(5) 0.0275(5) 0.0010(4) -0.0022(4) -0.0029(4)
W15 0.0148(5) 0.0158(5) 0.0205(5) -0.0008(4) 0.0011(4) -0.0042(4)
W16 0.0158(5) 0.0208(5) 0.0175(5) -0.0009(4) -0.0042(4) -0.0080(4)
W17 0.0186(5) 0.0178(5) 0.0214(5) -0.0032(4) 0.0017(4) -0.0050(4)
W18 0.0126(5) 0.0177(5) 0.0297(5) 0.0010(4) -0.0007(4) -0.0024(4)
W19 0.0140(4) 0.0132(5) 0.0215(5) -0.0019(4) -0.0049(4) -0.0036(4)
W20 0.0112(4) 0.0181(5) 0.0175(5) 0.0013(4) -0.0012(3) -0.0044(4)
Si1 0.015(3) 0.012(3) 0.012(3) -0.002(2) -0.002(2) -0.002(3)
Si2 0.009(3) 0.016(3) 0.019(3) 0.003(2) -0.004(2) -0.006(3)
Cr1 0.0148(18) 0.019(2) 0.0148(18) -0.0016(15) -0.0023(14) -0.0057(16)
Cr2 0.0147(18) 0.0129(19) 0.0152(17) -0.0036(14) -0.0020(14) 0.0003(16)
Cr3 0.0168(18) 0.0147(19) 0.0162(18) 0.0001(15) -0.0009(14) -0.0076(16)
O1 0.022(6) 0.017(7) 0.033(7) -0.003(5) -0.004(5) 0.001(5)
O2 0.031(6) 0.025(6) 0.060(7) -0.023(6) 0.014(5) -0.008(5)
O3 0.029(9) 0.010(8) 0.028(9) 0.009(7) -0.004(7) -0.012(7)
O4 0.023(6) 0.026(7) 0.021(6) 0.001(5) -0.002(5) -0.003(6)
O5 0.011(5) 0.012(6) 0.030(6) 0.003(5) 0.000(5) -0.004(5)
O6 0.014(6) 0.024(8) 0.080(10) -0.002(7) 0.001(6) -0.003(6)
O7 0.024(9) 0.047(12) 0.020(9) 0.006(8) -0.002(7) -0.019(9)
O8 0.008(7) 0.042(11) 0.020(8) -0.005(8) -0.005(6) -0.010(8)
O9 0.018(8) 0.009(8) 0.009(7) 0.005(6) -0.005(6) 0.000(7)
O10 0.051(9) 0.034(8) 0.028(7) -0.010(6) 0.000(6) -0.019(7)
O11 0.028(9) 0.006(8) 0.030(9) 0.004(7) -0.017(7) -0.004(7)
O12 0.013(8) 0.023(9) 0.018(8) -0.005(7) -0.011(6) 0.004(7)
O13 0.022(6) 0.017(7) 0.033(7) -0.003(5) -0.004(5) 0.001(5)
O14 0.036(10) 0.036(11) 0.036(10) -0.017(9) 0.012(8) -0.024(9)
O15 0.032(9) 0.027(10) 0.016(8) -0.009(7) 0.002(7) -0.017(8)
O16 0.025(9) 0.025(10) 0.022(9) 0.000(7) -0.007(7) -0.007(8)
O17 0.027(7) 0.005(6) 0.042(7) 0.003(5) -0.012(5) -0.008(5)
O18 0.016(8) 0.034(11) 0.028(9) -0.021(8) 0.006(7) -0.009(8)
O19 0.024(9) 0.022(9) 0.020(8) -0.004(7) 0.004(7) -0.017(8)
O20 0.031(10) 0.020(10) 0.034(10) -0.010(8) 0.012(8) -0.012(8)
O21 0.029(7) 0.017(7) 0.053(8) -0.013(6) -0.008(6) 0.003(6)
O22 0.013(8) 0.023(9) 0.026(9) -0.003(7) -0.012(6) 0.003(7)
O23 0.009(8) 0.034(11) 0.033(9) -0.016(8) -0.009(7) -0.001(8)
O24 0.038(10) 0.018(9) 0.022(9) -0.007(7) 0.009(7) -0.012(8)
O25 0.037(11) 0.049(14) 0.061(13) -0.028(11) 0.010(10) -0.030(11)
O26 0.029(9) 0.017(9) 0.017(8) 0.001(7) -0.008(7) -0.009(8)
O27 0.035(10) 0.023(9) 0.007(7) 0.003(6) 0.009(7) -0.011(8)
O28 0.030(7) 0.043(9) 0.028(7) -0.017(6) -0.017(5) 0.006(7)
O29 0.035(10) 0.032(11) 0.028(9) -0.008(8) 0.015(8) -0.018(9)
O30 0.016(8) 0.022(9) 0.021(8) 0.003(7) 0.008(6) -0.007(7)
O31 0.025(9) 0.029(10) 0.023(9) -0.001(7) 0.001(7) -0.004(8)
O32 0.030(9) 0.020(9) 0.012(8) 0.002(7) 0.005(7) -0.005(8)
O33 0.079(12) 0.039(9) 0.056(10) -0.013(8) 0.013(8) -0.028(9)
O34 0.025(6) 0.032(7) 0.013(6) -0.002(5) 0.006(5) -0.010(6)
O35 0.054(12) 0.030(11) 0.030(10) -0.020(8) -0.002(8) -0.022(10)
O36 0.020(8) 0.017(9) 0.011(7) 0.003(6) -0.002(6) 0.003(7)
O37 0.034(10) 0.018(10) 0.028(9) 0.004(7) -0.004(8) 0.003(8)
O38 0.010(6) 0.039(8) 0.034(7) -0.004(6) -0.012(5) -0.004(6)
O39 0.022(9) 0.019(9) 0.021(8) 0.011(7) 0.001(7) -0.005(8)
O40 0.027(7) 0.039(8) 0.019(6) 0.008(5) -0.009(5) -0.014(6)
O41 0.025(9) 0.013(9) 0.030(9) 0.001(7) 0.004(7) 0.000(7)
O42 0.027(7) 0.035(8) 0.030(7) -0.009(6) -0.007(5) -0.013(6)
O43 0.035(10) 0.023(10) 0.032(10) 0.008(8) 0.012(8) -0.015(8)
O44 0.008(7) 0.016(9) 0.029(9) 0.000(7) -0.003(6) -0.004(7)
O45 0.035(8) 0.045(9) 0.056(9) -0.009(7) 0.005(7) -0.016(7)
O46 0.023(6) 0.026(7) 0.021(6) 0.001(5) -0.002(5) -0.003(6)
O47 0.013(8) 0.055(13) 0.029(10) 0.002(9) -0.005(7) -0.004(9)
O48 0.013(8) 0.030(10) 0.021(8) 0.015(7) -0.010(6) -0.004(8)
O49 0.010(8) 0.019(9) 0.025(9) 0.010(7) -0.004(6) -0.001(7)
O50 0.031(6) 0.025(6) 0.060(7) -0.023(6) 0.014(5) -0.008(5)
O51 0.013(8) 0.013(9) 0.050(11) 0.000(8) 0.007(7) 0.001(7)
O52 0.034(10) 0.011(9) 0.032(9) -0.008(7) 0.020(8) -0.004(8)
O53 0.031(9) 0.009(8) 0.030(9) -0.004(7) 0.006(7) -0.003(7)
O54 0.016(8) 0.015(9) 0.018(8) 0.003(6) -0.003(6) -0.002(7)
O55 0.015(8) 0.053(13) 0.030(10) -0.015(9) 0.006(7) -0.011(9)
O56 0.015(8) 0.003(7) 0.016(7) -0.001(6) 0.004(6) -0.001(6)
O57 0.013(8) 0.022(9) 0.033(9) 0.000(7) 0.000(7) -0.011(7)
O58 0.044(9) 0.026(8) 0.067(10) 0.004(7) -0.015(7) -0.013(7)
O59 0.034(8) 0.068(11) 0.048(9) 0.005(8) -0.010(7) -0.019(8)
O60 0.034(8) 0.023(8) 0.062(10) 0.014(7) -0.001(7) -0.003(7)
O61 0.032(10) 0.027(10) 0.042(11) 0.005(8) 0.001(8) -0.023(9)
O62 0.033(9) 0.027(10) 0.009(7) 0.001(7) -0.002(7) -0.016(8)
O63 0.040(10) 0.023(10) 0.025(9) 0.005(7) 0.011(8) -0.017(9)
O64 0.028(9) 0.013(9) 0.030(9) -0.005(7) 0.008(7) -0.010(8)
O65 0.027(9) 0.016(9) 0.025(9) -0.001(7) 0.001(7) 0.002(8)
O66 0.010(8) 0.040(12) 0.040(10) -0.004(9) 0.001(7) -0.003(8)
O67 0.053(10) 0.033(9) 0.072(11) -0.013(8) 0.000(8) -0.013(8)
O68 0.021(6) 0.023(7) 0.032(7) -0.010(5) 0.000(5) -0.002(5)
O69 0.011(5) 0.012(6) 0.030(6) 0.003(5) 0.000(5) -0.004(5)
O70 0.022(8) 0.006(8) 0.023(8) 0.005(6) 0.001(6) -0.007(7)
O71 0.024(9) 0.018(9) 0.030(9) 0.011(7) -0.012(7) -0.005(8)
O72 0.021(9) 0.039(11) 0.021(9) 0.008(8) 0.003(7) -0.014(8)
O73 0.019(8) 0.007(8) 0.033(9) -0.008(7) -0.002(7) 0.003(7)
O74 0.006(7) 0.009(8) 0.031(9) 0.002(7) 0.003(6) 0.001(6)
O75 0.021(8) 0.026(10) 0.024(9) -0.006(7) 0.003(7) -0.015(8)
O76 0.016(8) 0.007(8) 0.021(8) -0.001(6) -0.003(6) -0.002(7)
O77 0.023(9) 0.025(10) 0.034(10) -0.002(8) 0.005(7) 0.000(8)
O78 0.020(9) 0.023(10) 0.036(10) -0.006(8) -0.005(7) -0.010(8)
La1 0.0190(7) 0.0305(9) 0.0240(7) -0.0059(6) 0.0033(6) -0.0107(7)
La2 0.0225(7) 0.0266(8) 0.0271(8) -0.0091(6) -0.0077(6) -0.0026(7)
Cs1 0.0398(10) 0.0476(12) 0.0305(9) -0.0039(8) -0.0003(7) -0.0117(9)
Cs2 0.165(3) 0.080(2) 0.0725(18) 0.0249(14) -0.0582(18) -0.085(2)
Cs3 0.0763(17) 0.0541(16) 0.111(2) -0.0339(15) 0.0380(16) -0.0152(14)
Cs4 0.0258(8) 0.0437(11) 0.0362(9) -0.0152(8) 0.0045(7) -0.0123(8)
O1W 0.031(6) 0.025(6) 0.060(7) -0.023(6) 0.014(5) -0.008(5)
O2W 0.043(9) 0.020(8) 0.110(14) 0.006(8) 0.013(9) -0.003(7)
O3W 0.084(14) 0.122(18) 0.075(13) -0.045(13) 0.039(11) -0.066(14)
O4W 0.014(6) 0.024(8) 0.080(10) -0.002(7) 0.001(6) -0.003(6)
O5W 0.051(9) 0.034(8) 0.028(7) -0.010(6) 0.000(6) -0.019(7)
O6W 0.084(14) 0.122(18) 0.075(13) -0.045(13) 0.039(11) -0.066(14)
O7W 0.031(12) 0.058(17) 0.13(2) -0.024(16) -0.052(13) 0.004(12)
O8W 0.027(7) 0.005(6) 0.042(7) 0.003(5) -0.012(5) -0.008(5)
O9W 0.029(7) 0.017(7) 0.053(8) -0.013(6) -0.008(6) 0.003(6)
O10W 0.030(7) 0.043(9) 0.028(7) -0.017(6) -0.017(5) 0.006(7)
O11W 0.025(6) 0.032(7) 0.013(6) -0.002(5) 0.006(5) -0.010(6)
O12W 0.010(6) 0.039(8) 0.034(7) -0.004(6) -0.012(5) -0.004(6)
O13W 0.027(7) 0.039(8) 0.019(6) 0.008(5) -0.009(5) -0.014(6)
O14W 0.027(7) 0.035(8) 0.030(7) -0.009(6) -0.007(5) -0.013(6)
O15W 0.035(8) 0.045(9) 0.056(9) -0.009(7) 0.005(7) -0.016(7)
O16W 0.043(9) 0.020(8) 0.110(14) 0.006(8) 0.013(9) -0.003(7)
O17W 0.044(9) 0.026(8) 0.067(10) 0.004(7) -0.015(7) -0.013(7)
O18W 0.034(8) 0.068(11) 0.048(9) 0.005(8) -0.010(7) -0.019(8)
O19W 0.034(8) 0.023(8) 0.062(10) 0.014(7) -0.001(7) -0.003(7)
O20W 0.053(10) 0.033(9) 0.072(11) -0.013(8) 0.000(8) -0.013(8)
O21W 0.021(6) 0.023(7) 0.032(7) -0.010(5) 0.000(5) -0.002(5)
O22W 0.08(2) 0.24(5) 0.12(3) 0.01(3) 0.03(2) -0.06(3)
O23W 0.079(12) 0.039(9) 0.056(10) -0.013(8) 0.013(8) -0.028(9)

loop_
_atom_type_symbol
_atom_type_description
_atom_type_scat_dispersion_real
_atom_type_scat_dispersion_imag
_atom_type_scat_source
O O 0.0106 0.0060 'International Tables Vol C Tables 4.2.6.8 and 6.1.1.4'
Si Si 0.0817 0.0704 'International Tables Vol C Tables 4.2.6.8 and 6.1.1.4'
Cr Cr 0.3209 0.6236 'International Tables Vol C Tables 4.2.6.8 and 6.1.1.4'
Cs Cs -0.3680 2.1192 'International Tables Vol C Tables 4.2.6.8 and 6.1.1.4'
La La -0.2871 2.4523 'International Tables Vol C Tables 4.2.6.8 and 6.1.1.4'
W W -0.8490 6.8722 'International Tables Vol C Tables 4.2.6.8 and 6.1.1.4'
H H 0.0000 0.0000 'International Tables Vol C Tables 4.2.6.8 and 6.1.1.4'

loop_
_geom_angle_atom_site_label_1
_geom_angle_atom_site_label_2
_geom_angle_atom_site_label_3
_geom_angle
_geom_angle_site_symmetry_1
_geom_angle_site_symmetry_3
_geom_angle_publ_flag
O1 W1 O2 103.8(8) . . ?
O1 W1 O3 99.3(7) . . ?
O2 W1 O3 92.5(7) . . ?
O1 W1 O4 98.2(7) . . ?
O2 W1 O4 86.8(7) . . ?
O3 W1 O4 162.2(7) . . ?
O1 W1 O5 100.6(7) . . ?
O2 W1 O5 155.1(7) . . ?
O3 W1 O5 88.6(6) . . ?
O4 W1 O5 84.7(6) . . ?
O1 W1 O6 170.0(7) . . ?
O2 W1 O6 83.8(7) . . ?
O3 W1 O6 86.8(6) . . ?
O4 W1 O6 75.4(6) . . ?
O5 W1 O6 71.4(7) . . ?
O1 W1 Cs3 45.6(5) . . ?
O2 W1 Cs3 96.1(5) . . ?
O3 W1 Cs3 54.4(5) . . ?
O4 W1 Cs3 143.4(5) . . ?
O5 W1 Cs3 104.6(4) . . ?
O6 W1 Cs3 141.2(4) . . ?
O7 W2 O4 103.2(8) . . ?
O7 W2 O8 99.8(7) . . ?
O4 W2 O8 156.7(6) . . ?
O7 W2 O10 102.0(8) . . ?
O4 W2 O10 88.6(7) . . ?
O8 W2 O10 90.9(7) . . ?
O7 W2 O9 101.4(7) . . ?
O4 W2 O9 84.1(6) . . ?
O8 W2 O9 87.2(6) . . ?
O10 W2 O9 156.5(7) . . ?
O7 W2 O6 176.8(8) . . ?
O4 W2 O6 76.0(7) . . ?
O8 W2 O6 80.9(6) . . ?
O10 W2 O6 81.0(7) . . ?
O9 W2 O6 75.5(6) . . ?
O11 W3 O12 106.6(7) . . ?
O11 W3 O5 100.3(7) . . ?
O12 W3 O5 152.9(6) . . ?
O11 W3 O13 99.8(7) . 1_655 ?
O12 W3 O13 90.4(6) . 1_655 ?
O5 W3 O13 87.8(6) . 1_655 ?
O11 W3 O9 99.0(6) . . ?
O12 W3 O9 85.9(6) . . ?
O5 W3 O9 87.2(6) . . ?
O13 W3 O9 161.1(6) 1_655 . ?
O11 W3 O6 173.0(7) . . ?
O12 W3 O6 79.0(7) . . ?
O5 W3 O6 73.9(6) . . ?
O13 W3 O6 84.1(6) 1_655 . ?
O9 W3 O6 77.0(6) . . ?
O14 W4 O15 103.0(7) . . ?
O14 W4 O16 102.5(8) . . ?
O15 W4 O16 92.0(7) . . ?
O14 W4 O17 104.7(8) . 2_665 ?
O15 W4 O17 88.3(7) . 2_665 ?
O16 W4 O17 152.0(6) . 2_665 ?
O14 W4 O18 100.5(7) . 2_665 ?
O15 W4 O18 156.1(6) . 2_665 ?
O16 W4 O18 86.7(7) . 2_665 ?
O17 W4 O18 81.9(7) 2_665 2_665 ?
O14 W4 O19 175.6(7) . 2_765 ?
O15 W4 O19 81.3(6) . 2_765 ?
O16 W4 O19 77.9(6) . 2_765 ?
O17 W4 O19 74.5(6) 2_665 2_765 ?
O18 W4 O19 75.1(6) 2_665 2_765 ?
O14 W4 Cs4 24.9(6) . . ?
O15 W4 Cs4 101.7(4) . . ?
O16 W4 Cs4 127.3(5) . . ?
O17 W4 Cs4 79.8(4) 2_665 . ?
O18 W4 Cs4 98.0(4) 2_665 . ?
O19 W4 Cs4 154.0(4) 2_765 . ?
O20 W5 O21 106.1(8) . . ?
O20 W5 O18 100.7(7) . . ?
O21 W5 O18 88.8(7) . . ?
O20 W5 O3 98.1(7) . 1_455 ?
O21 W5 O3 91.5(7) . 1_455 ?
O18 W5 O3 160.3(6) . 1_455 ?
O20 W5 O22 100.2(7) . . ?
O21 W5 O22 153.6(7) . . ?
O18 W5 O22 84.4(7) . . ?
O3 W5 O22 86.7(6) 1_455 . ?
O20 W5 O19 170.0(7) . 1_455 ?
O21 W5 O19 83.6(6) . 1_455 ?
O18 W5 O19 76.7(5) . 1_455 ?
O3 W5 O19 83.8(6) 1_455 1_455 ?
O22 W5 O19 70.1(6) . 1_455 ?
O20 W5 Cs3 46.3(5) . 1_455 ?
O21 W5 Cs3 95.4(5) . 1_455 ?
O18 W5 Cs3 146.5(4) . 1_455 ?
O3 W5 Cs3 53.0(5) 1_455 1_455 ?
O22 W5 Cs3 104.3(5) . 1_455 ?
O19 W5 Cs3 136.8(3) 1_455 1_455 ?
O23 W6 O24 104.4(7) . . ?
O23 W6 O22 102.7(7) . . ?
O24 W6 O22 152.1(7) . . ?
O23 W6 O13 100.9(7) . . ?
O24 W6 O13 90.0(7) . . ?
O22 W6 O13 91.3(7) . . ?
O23 W6 O17 97.9(7) . . ?
O24 W6 O17 85.2(7) . . ?
O22 W6 O17 84.6(7) . . ?
O13 W6 O17 161.2(7) . . ?
O23 W6 O19 172.8(6) . 1_455 ?
O24 W6 O19 79.8(6) . 1_455 ?
O22 W6 O19 72.5(6) . 1_455 ?
O13 W6 O19 84.9(6) . 1_455 ?
O17 W6 O19 76.4(6) . 1_455 ?
O23 W6 Cs2 56.1(5) . . ?
O24 W6 Cs2 60.6(5) . . ?
O22 W6 Cs2 133.9(4) . . ?
O13 W6 Cs2 130.1(5) . . ?
O17 W6 Cs2 62.1(5) . . ?
O19 W6 Cs2 123.1(4) 1_455 . ?
O25 W7 O26 99.8(9) . . ?
O25 W7 O27 102.2(7) . . ?
O26 W7 O27 90.9(7) . . ?
O25 W7 O15 103.7(7) . 2_765 ?
O26 W7 O15 90.3(7) . 2_765 ?
O27 W7 O15 153.5(6) . 2_765 ?
O25 W7 O24 102.1(9) . 1_655 ?
O26 W7 O24 158.1(6) . 1_655 ?
O27 W7 O24 85.0(6) . 1_655 ?
O15 W7 O24 84.1(6) 2_765 1_655 ?
O25 W7 O28 174.2(8) . . ?
O26 W7 O28 75.8(6) . . ?
O27 W7 O28 74.3(6) . . ?
O15 W7 O28 80.3(6) 2_765 . ?
O24 W7 O28 82.4(6) 1_655 . ?
O25 W7 Cs4 68.5(6) . . ?
O26 W7 Cs4 60.0(5) . . ?
O27 W7 Cs4 52.4(5) . . ?
O15 W7 Cs4 145.7(5) 2_765 . ?
O24 W7 Cs4 129.9(4) 1_655 . ?
O28 W7 Cs4 105.8(4) . . ?
O25 W7 Cs2 77.8(7) . 2_665 ?
O26 W7 Cs2 39.5(5) . 2_665 ?
O27 W7 Cs2 127.4(5) . 2_665 ?
O15 W7 Cs2 64.6(5) 2_765 2_665 ?
O24 W7 Cs2 147.2(4) 1_655 2_665 ?
O28 W7 Cs2 100.5(5) . 2_665 ?
Cs4 W7 Cs2 81.19(6) . 2_665 ?
O25 W7 Cs2 43.5(7) . 1_655 ?
O26 W7 Cs2 140.6(5) . 1_655 ?
O27 W7 Cs2 108.4(5) . 1_655 ?
O15 W7 Cs2 86.9(5) 2_765 1_655 ?
O24 W7 Cs2 60.4(4) 1_655 1_655 ?
O28 W7 Cs2 141.8(4) . 1_655 ?
Cs4 W7 Cs2 104.92(6) . 1_655 ?
Cs2 W7 Cs2 106.17(5) 2_665 1_655 ?
O29 W8 O30 99.7(7) . . ?
O29 W8 O27 102.0(7) . 2_665 ?
O30 W8 O27 90.7(7) . 2_665 ?
O29 W8 O8 102.4(7) . 2_665 ?
O30 W8 O8 92.1(7) . 2_665 ?
O27 W8 O8 154.6(6) 2_665 2_665 ?
O29 W8 O12 103.8(8) . 2_665 ?
O30 W8 O12 156.4(6) . 2_665 ?
O27 W8 O12 82.7(6) 2_665 2_665 ?
O8 W8 O12 84.7(6) 2_665 2_665 ?
O29 W8 O28 173.3(7) . 2_665 ?
O30 W8 O28 74.7(6) . 2_665 ?
O27 W8 O28 74.6(5) 2_665 2_665 ?
O8 W8 O28 81.8(6) 2_665 2_665 ?
O12 W8 O28 81.7(6) 2_665 2_665 ?
O29 W8 Cs4 75.1(6) . . ?
O30 W8 Cs4 46.0(5) . . ?
O27 W8 Cs4 133.3(5) 2_665 . ?
O8 W8 Cs4 61.0(5) 2_665 . ?
O12 W8 Cs4 143.8(4) 2_665 . ?
O28 W8 Cs4 102.8(4) 2_665 . ?
O29 W8 Cs4 73.3(5) . 2_665 ?
O30 W8 Cs4 60.7(5) . 2_665 ?
O27 W8 Cs4 46.8(5) 2_665 2_665 ?
O8 W8 Cs4 150.4(5) 2_665 2_665 ?
O12 W8 Cs4 124.9(4) 2_665 2_665 ?
O28 W8 Cs4 100.4(4) 2_665 2_665 ?
Cs4 W8 Cs4 90.01(4) . 2_665 ?
O31 W9 O32 100.7(7) . . ?
O31 W9 O16 102.9(7) . . ?
O32 W9 O16 92.5(7) . . ?
O31 W9 O33 98.2(8) . . ?
O32 W9 O33 94.3(9) . . ?
O16 W9 O33 156.2(8) . . ?
O31 W9 O21 88.7(8) . 2_665 ?
O32 W9 O21 170.5(7) . 2_665 ?
O16 W9 O21 83.9(7) . 2_665 ?
O33 W9 O21 85.7(8) . 2_665 ?
O31 W9 O34 166.2(7) . 2_765 ?
O32 W9 O34 91.7(6) . 2_765 ?
O16 W9 O34 82.3(6) . 2_765 ?
O33 W9 O34 74.7(7) . 2_765 ?
O21 W9 O34 79.1(7) 2_665 2_765 ?
O31 W9 Cs1 88.3(5) . 1_655 ?
O32 W9 Cs1 47.0(5) . 1_655 ?
O16 W9 Cs1 139.5(5) . 1_655 ?
O33 W9 Cs1 51.2(7) . 1_655 ?
O21 W9 Cs1 135.8(5) 2_665 1_655 ?
O34 W9 Cs1 96.0(4) 2_765 1_655 ?
O35 W10 O36 101.8(8) . . ?
O35 W10 O33 99.9(8) . 2_765 ?
O36 W10 O33 94.1(8) . 2_765 ?
O35 W10 O10 101.1(7) . . ?
O36 W10 O10 88.2(7) . . ?
O33 W10 O10 158.0(8) 2_765 . ?
O35 W10 O2 91.8(8) . . ?
O36 W10 O2 165.6(6) . . ?
O33 W10 O2 87.8(9) 2_765 . ?
O10 W10 O2 84.9(7) . . ?
O35 W10 O34 168.3(7) . . ?
O36 W10 O34 88.6(6) . . ?
O33 W10 O34 73.7(7) 2_765 . ?
O10 W10 O34 84.5(6) . . ?
O2 W10 O34 78.3(6) . . ?
O35 W10 Cs1 82.7(6) . 2_665 ?
O36 W10 Cs1 45.3(4) . 2_665 ?
O33 W10 Cs1 57.5(7) 2_765 2_665 ?
O10 W10 Cs1 132.2(6) . 2_665 ?
O2 W10 Cs1 142.9(5) . 2_665 ?
O34 W10 Cs1 101.3(4) . 2_665 ?
O37 W11 O38 104.2(8) . . ?
O37 W11 O39 99.3(7) . . ?
O38 W11 O39 87.3(7) . . ?
O37 W11 O40 105.0(7) . . ?
O38 W11 O40 85.4(7) . . ?
O39 W11 O40 155.6(7) . . ?
O37 W11 O41 100.9(7) . . ?
O38 W11 O41 154.8(7) . . ?
O39 W11 O41 88.6(7) . . ?
O40 W11 O41 88.2(7) . . ?
O37 W11 O42 178.7(7) . . ?
O38 W11 O42 74.6(6) . . ?
O39 W11 O42 81.2(6) . . ?
O40 W11 O42 74.4(6) . . ?
O41 W11 O42 80.2(6) . . ?
O37 W11 Cs1 72.1(6) . . ?
O38 W11 Cs1 134.7(5) . . ?
O39 W11 Cs1 50.7(5) . . ?
O40 W11 Cs1 139.7(5) . . ?
O41 W11 Cs1 54.6(5) . . ?
O42 W11 Cs1 109.1(4) . . ?
O37 W11 Cs1 53.4(6) . 2_666 ?
O38 W11 Cs1 66.6(5) . 2_666 ?
O39 W11 Cs1 61.6(5) . 2_666 ?
O40 W11 Cs1 134.5(5) . 2_666 ?
O41 W11 Cs1 131.5(5) . 2_666 ?
O42 W11 Cs1 126.2(4) . 2_666 ?
Cs1 W11 Cs1 77.28(4) . 2_666 ?
O43 W12 O44 101.3(7) . . ?
O43 W12 O45 99.6(8) . . ?
O44 W12 O45 93.4(7) . . ?
O43 W12 O40 97.5(7) . . ?
O44 W12 O40 85.6(7) . . ?
O45 W12 O40 162.7(8) . . ?
O43 W12 O46 102.0(7) . 1_655 ?
O44 W12 O46 155.8(7) . 1_655 ?
O45 W12 O46 89.2(7) . 1_655 ?
O40 W12 O46 84.9(6) . 1_655 ?
O43 W12 O42 171.6(7) . . ?
O44 W12 O42 84.4(6) . . ?
O45 W12 O42 86.2(7) . . ?
O40 W12 O42 76.5(6) . . ?
O46 W12 O42 71.8(6) 1_655 . ?
O47 W13 O48 102.1(8) . . ?
O47 W13 O49 98.7(7) . . ?
O48 W13 O49 91.0(7) . . ?
O47 W13 O38 99.4(7) . 1_455 ?
O48 W13 O38 86.3(7) . 1_455 ?
O49 W13 O38 161.8(6) . 1_455 ?
O47 W13 O46 102.1(8) . . ?
O48 W13 O46 155.6(7) . . ?
O49 W13 O46 89.1(6) . . ?
O38 W13 O46 86.1(7) 1_455 . ?
O47 W13 O42 173.7(7) . 1_455 ?
O48 W13 O42 82.9(6) . 1_455 ?
O49 W13 O42 85.0(6) . 1_455 ?
O38 W13 O42 76.8(6) 1_455 1_455 ?
O46 W13 O42 72.8(7) . 1_455 ?
O50 W14 O51 103.7(8) . . ?
O50 W14 O45 98.8(9) . . ?
O51 W14 O45 91.4(8) . . ?
O50 W14 O52 97.1(8) . . ?
O51 W14 O52 85.1(7) . . ?
O45 W14 O52 164.0(8) . . ?
O50 W14 O53 100.7(7) . . ?
O51 W14 O53 154.9(7) . . ?
O45 W14 O53 90.7(7) . . ?
O52 W14 O53 86.0(7) . . ?
O50 W14 O54 172.8(6) . . ?
O51 W14 O54 81.6(6) . . ?
O45 W14 O54 85.9(7) . . ?
O52 W14 O54 78.2(6) . . ?
O53 W14 O54 73.7(6) . . ?
O50 W14 Cs3 72.9(5) . 2_755 ?
O51 W14 Cs3 123.2(5) . 2_755 ?
O45 W14 Cs3 145.3(6) . 2_755 ?
O52 W14 Cs3 41.7(5) . 2_755 ?
O53 W14 Cs3 59.3(4) . 2_755 ?
O54 W14 Cs3 100.1(3) . 2_755 ?
O55 W15 O56 102.7(8) . . ?
O55 W15 O57 96.6(7) . . ?
O56 W15 O57 93.5(6) . . ?
O55 W15 O58 101.0(8) . . ?
O56 W15 O58 93.5(7) . . ?
O57 W15 O58 159.2(8) . . ?
O55 W15 O59 94.7(8) . . ?
O56 W15 O59 162.5(7) . . ?
O57 W15 O59 85.7(8) . . ?
O58 W15 O59 81.8(8) . . ?
O55 W15 O60 169.1(7) . . ?
O56 W15 O60 81.9(6) . . ?
O57 W15 O60 73.2(7) . . ?
O58 W15 O60 88.5(8) . . ?
O59 W15 O60 81.2(7) . . ?
O55 W15 Cs4 57.6(6) . . ?
O56 W15 Cs4 46.1(4) . . ?
O57 W15 Cs4 105.9(5) . . ?
O58 W15 Cs4 93.0(6) . . ?
O59 W15 Cs4 150.5(6) . . ?
O60 W15 Cs4 127.9(5) . . ?
O61 W16 O62 103.1(8) . . ?
O61 W16 O39 98.2(7) . . ?
O62 W16 O39 92.8(7) . . ?
O61 W16 O57 99.2(7) . . ?
O62 W16 O57 93.3(7) . . ?
O39 W16 O57 159.7(6) . . ?
O61 W16 O48 94.7(7) . 1_655 ?
O62 W16 O48 162.2(6) . 1_655 ?
O39 W16 O48 84.5(6) . 1_655 ?
O57 W16 O48 83.8(6) . 1_655 ?
O61 W16 O60 170.3(8) . . ?
O62 W16 O60 82.9(7) . . ?
O39 W16 O60 89.0(7) . . ?
O57 W16 O60 72.6(6) . . ?
O48 W16 O60 79.4(7) 1_655 . ?
O61 W16 Cs1 98.9(6) . . ?
O62 W16 Cs1 47.7(5) . . ?
O39 W16 Cs1 45.8(5) . . ?
O57 W16 Cs1 139.9(5) . . ?
O48 W16 Cs1 129.7(4) 1_655 . ?
O60 W16 Cs1 90.8(5) . . ?
O61 W16 Cs1 42.7(5) . 2_666 ?
O62 W16 Cs1 107.1(5) . 2_666 ?
O39 W16 Cs1 55.8(5) . 2_666 ?
O57 W16 Cs1 139.4(4) . 2_666 ?
O48 W16 Cs1 86.0(4) 1_655 2_666 ?
O60 W16 Cs1 143.1(5) . 2_666 ?
Cs1 W16 Cs1 72.94(4) . 2_666 ?
O63 W17 O58 104.4(8) . . ?
O63 W17 O64 101.6(7) . . ?
O58 W17 O64 92.0(8) . . ?
O63 W17 O65 103.5(7) . . ?
O58 W17 O65 87.4(8) . . ?
O64 W17 O65 154.2(7) . . ?
O63 W17 O52 100.0(7) . . ?
O58 W17 O52 155.3(8) . . ?
O64 W17 O52 87.2(6) . . ?
O65 W17 O52 82.8(7) . . ?
O63 W17 O54 174.5(7) . . ?
O58 W17 O54 80.8(7) . . ?
O64 W17 O54 79.7(6) . . ?
O65 W17 O54 74.7(6) . . ?
O52 W17 O54 74.7(6) . . ?
O63 W17 Cs3 72.5(6) . 2_755 ?
O58 W17 Cs3 139.1(6) . 2_755 ?
O64 W17 Cs3 128.9(4) . 2_755 ?
O65 W17 Cs3 55.5(5) . 2_755 ?
O52 W17 Cs3 46.7(4) . 2_755 ?
O54 W17 Cs3 102.5(4) . 2_755 ?
O66 W18 O59 104.7(9) . . ?
O66 W18 O49 99.7(7) . 1_655 ?
O59 W18 O49 93.9(8) . 1_655 ?
O66 W18 O65 99.2(7) . . ?
O59 W18 O65 86.3(8) . . ?
O49 W18 O65 160.4(6) 1_655 . ?
O66 W18 O53 99.7(8) . . ?
O59 W18 O53 154.5(8) . . ?
O49 W18 O53 89.0(6) 1_655 . ?
O65 W18 O53 82.7(7) . . ?
O66 W18 O54 171.4(7) . . ?
O59 W18 O54 82.9(7) . . ?
O49 W18 O54 83.8(5) 1_655 . ?
O65 W18 O54 76.8(6) . . ?
O53 W18 O54 72.3(6) . . ?
O67 W19 O68 102.8(9) . . ?
O67 W19 O64 97.9(8) . . ?
O68 W19 O64 90.9(7) . . ?
O67 W19 O69 98.7(8) . . ?
O68 W19 O69 94.8(7) . . ?
O64 W19 O69 160.7(6) . . ?
O67 W19 O51 93.5(8) . . ?
O68 W19 O51 163.6(6) . . ?
O64 W19 O51 85.2(7) . . ?
O69 W19 O51 84.1(6) . . ?
O67 W19 O70 170.8(8) . . ?
O68 W19 O70 83.6(6) . . ?
O64 W19 O70 88.4(6) . . ?
O69 W19 O70 74.0(5) . . ?
O51 W19 O70 80.4(6) . . ?
O67 W19 Cs2 60.3(7) . . ?
O68 W19 Cs2 44.9(5) . . ?
O64 W19 Cs2 83.6(5) . . ?
O69 W19 Cs2 113.2(4) . . ?
O51 W19 Cs2 149.5(5) . . ?
O70 W19 Cs2 127.4(4) . . ?
O71 W20 O72 102.9(7) . . ?
O71 W20 O41 102.3(7) . . ?
O72 W20 O41 92.2(7) . . ?
O71 W20 O69 95.6(7) . . ?
O72 W20 O69 94.8(7) . . ?
O41 W20 O69 158.8(6) . . ?
O71 W20 O44 92.6(6) . . ?
O72 W20 O44 164.5(6) . . ?
O41 W20 O44 84.6(6) . . ?
O69 W20 O44 83.3(6) . . ?
O71 W20 O70 168.9(7) . . ?
O72 W20 O70 84.0(6) . . ?
O41 W20 O70 85.9(6) . . ?
O69 W20 O70 74.9(5) . . ?
O44 W20 O70 80.7(5) . . ?
O71 W20 Cs1 104.0(5) . . ?
O72 W20 Cs1 49.1(5) . . ?
O41 W20 Cs1 43.4(5) . . ?
O69 W20 Cs1 141.6(4) . . ?
O44 W20 Cs1 127.4(4) . . ?
O70 W20 Cs1 87.0(4) . . ?
O34 Si1 O19 109.2(8) . . ?
O34 Si1 O28 109.6(9) . . ?
O19 Si1 O28 109.8(8) . . ?
O34 Si1 O6 112.2(10) . . ?
O19 Si1 O6 106.7(9) . . ?
O28 Si1 O6 109.2(10) . . ?
O70 Si2 O54 109.8(8) . . ?
O70 Si2 O60 110.9(9) . . ?
O54 Si2 O60 108.5(9) . . ?
O70 Si2 O42 107.4(8) . . ?
O54 Si2 O42 110.7(9) . . ?
O60 Si2 O42 109.6(10) . . ?
O73 Cr1 O36 88.7(6) . 2_665 ?
O73 Cr1 O62 174.3(6) . . ?
O36 Cr1 O62 91.3(6) 2_665 . ?
O73 Cr1 O56 90.7(6) . . ?
O36 Cr1 O56 172.7(6) 2_665 . ?
O62 Cr1 O56 88.7(6) . . ?
O73 Cr1 O74 92.0(6) . . ?
O36 Cr1 O74 93.5(6) 2_665 . ?
O62 Cr1 O74 93.7(6) . . ?
O56 Cr1 O74 93.8(6) . . ?
O73 Cr1 O75 84.8(6) . . ?
O36 Cr1 O75 86.4(6) 2_665 . ?
O62 Cr1 O75 89.5(6) . . ?
O56 Cr1 O75 86.2(6) . . ?
O74 Cr1 O75 176.8(6) . . ?
O73 Cr1 Cs1 126.5(5) . . ?
O36 Cr1 Cs1 49.5(4) 2_665 . ?
O62 Cr1 Cs1 56.8(4) . . ?
O56 Cr1 Cs1 135.1(4) . . ?
O74 Cr1 Cs1 64.3(4) . . ?
O75 Cr1 Cs1 117.8(4) . . ?
O73 Cr1 Cs4 56.4(4) . . ?
O36 Cr1 Cs4 126.4(5) 2_665 . ?
O62 Cr1 Cs4 119.6(4) . . ?
O56 Cr1 Cs4 48.2(4) . . ?
O74 Cr1 Cs4 123.6(4) . . ?
O75 Cr1 Cs4 54.4(4) . . ?
Cs1 Cr1 Cs4 172.13(10) . . ?
O26 Cr2 O73 172.1(7) 2_665 . ?
O26 Cr2 O30 86.7(6) 2_665 . ?
O73 Cr2 O30 86.8(6) . . ?
O26 Cr2 O76 90.2(6) 2_665 . ?
O73 Cr2 O76 96.1(6) . . ?
O30 Cr2 O76 176.2(6) . . ?
O26 Cr2 O77 93.5(7) 2_665 . ?
O73 Cr2 O77 91.6(7) . . ?
O30 Cr2 O77 95.7(7) . . ?
O76 Cr2 O77 86.7(6) . . ?
O26 Cr2 O28 82.3(7) 2_665 2_665 ?
O73 Cr2 O28 92.2(6) . 2_665 ?
O30 Cr2 O28 80.8(7) . 2_665 ?
O76 Cr2 O28 96.6(7) . 2_665 ?
O77 Cr2 O28 174.7(7) . 2_665 ?
O26 Cr2 Cs2 44.4(4) 2_665 . ?
O73 Cr2 Cs2 143.5(5) . . ?
O30 Cr2 Cs2 122.9(5) . . ?
O76 Cr2 Cs2 55.5(4) . . ?
O77 Cr2 Cs2 66.9(5) . . ?
O28 Cr2 Cs2 111.6(5) 2_665 . ?
O26 Cr2 Cs4 124.3(4) 2_665 . ?
O73 Cr2 Cs4 51.7(4) . . ?
O30 Cr2 Cs4 42.9(5) . . ?
O76 Cr2 Cs4 140.8(4) . . ?
O77 Cr2 Cs4 74.3(5) . . ?
O28 Cr2 Cs4 105.3(5) 2_665 . ?
Cs2 Cr2 Cs4 136.96(11) . . ?
O32 Cr3 O76 89.2(6) . 1_655 ?
O32 Cr3 O68 171.6(7) . 1_655 ?
O76 Cr3 O68 90.9(7) 1_655 1_655 ?
O32 Cr3 O74 95.0(6) . 1_655 ?
O76 Cr3 O74 92.6(6) 1_655 1_655 ?
O68 Cr3 O74 93.4(6) 1_655 1_655 ?
O32 Cr3 O72 91.0(7) . 1_655 ?
O76 Cr3 O72 176.6(6) 1_655 1_655 ?
O68 Cr3 O72 88.4(7) 1_655 1_655 ?
O74 Cr3 O72 90.8(6) 1_655 1_655 ?
O32 Cr3 O78 88.6(7) . . ?
O76 Cr3 O78 87.1(6) 1_655 . ?
O68 Cr3 O78 83.0(6) 1_655 . ?
O74 Cr3 O78 176.4(6) 1_655 . ?
O72 Cr3 O78 89.4(6) 1_655 . ?
O32 Cr3 Cs2 126.4(5) . 1_655 ?
O76 Cr3 Cs2 51.1(4) 1_655 1_655 ?
O68 Cr3 Cs2 48.8(5) 1_655 1_655 ?
O74 Cr3 Cs2 117.8(4) 1_655 1_655 ?
O72 Cr3 Cs2 126.5(5) 1_655 1_655 ?
O78 Cr3 Cs2 59.4(4) . 1_655 ?
O32 Cr3 Cs1 52.0(5) . 1_655 ?
O76 Cr3 Cs1 124.0(4) 1_655 1_655 ?
O68 Cr3 Cs1 133.5(5) 1_655 1_655 ?
O74 Cr3 Cs1 58.9(4) 1_655 1_655 ?
O72 Cr3 Cs1 58.4(5) 1_655 1_655 ?
O78 Cr3 Cs1 124.0(4) . 1_655 ?
Cs2 Cr3 Cs1 174.83(10) 1_655 1_655 ?
W1 O1 Cs3 111.1(7) . . ?
W1 O2 W10 146.3(9) . . ?
W1 O3 W5 150.1(9) . 1_655 ?
W1 O3 Cs3 98.6(6) . . ?
W5 O3 Cs3 98.9(6) 1_655 . ?
W2 O4 W1 118.7(8) . . ?
W3 O5 W1 120.0(8) . . ?
Si1 O6 W3 128.4(11) . . ?
Si1 O6 W1 120.2(10) . . ?
W3 O6 W1 94.4(7) . . ?
Si1 O6 W2 124.4(10) . . ?
W3 O6 W2 89.7(6) . . ?
W1 O6 W2 89.5(6) . . ?
W2 O8 W8 145.1(9) . 2_665 ?
W2 O8 Cs4 124.6(6) . 2_665 ?
W8 O8 Cs4 90.2(6) 2_665 2_665 ?
W2 O9 W3 117.7(7) . . ?
W2 O10 W10 145.4(11) . . ?
W3 O11 Cs3 165.4(8) . 2_755 ?
W3 O12 W8 149.3(8) . 2_665 ?
W6 O13 W3 154.6(10) . 1_455 ?
W4 O14 Cs4 141.4(9) . . ?
W4 O15 W7 145.5(10) . 2_765 ?
W4 O15 Cs2 127.6(6) . 1_655 ?
W7 O15 Cs2 86.8(5) 2_765 1_655 ?
W4 O16 W9 150.9(10) . . ?
W6 O17 W4 119.0(8) . 2_665 ?
W6 O17 Cs2 90.6(6) . . ?
W4 O17 Cs2 127.4(6) 2_665 . ?
W5 O18 W4 119.0(7) . 2_665 ?
Si1 O19 W6 127.7(8) . 1_655 ?
Si1 O19 W5 122.4(7) . 1_655 ?
W6 O19 W5 93.6(6) 1_655 1_655 ?
Si1 O19 W4 123.8(9) . 2_765 ?
W6 O19 W4 89.8(5) 1_655 2_765 ?
W5 O19 W4 88.8(5) 1_655 2_765 ?
W5 O20 Cs3 111.0(7) . 1_455 ?
W5 O21 W9 143.5(9) . 2_665 ?
W6 O22 W5 123.4(8) . . ?
W6 O23 La2 161.1(8) . . ?
W6 O23 Cs2 99.6(7) . . ?
La2 O23 Cs2 93.1(4) . . ?
W6 O24 W7 150.0(9) . 1_455 ?
W6 O24 Cs2 93.4(6) . . ?
W7 O24 Cs2 91.1(5) 1_455 . ?
W7 O25 Cs2 114.4(9) . 1_655 ?
W7 O25 Cs4 85.5(6) . . ?
Cs2 O25 Cs4 140.8(6) 1_655 . ?
W7 O26 Cr2 112.9(8) . 2_665 ?
W7 O26 Cs2 117.7(7) . 2_665 ?
Cr2 O26 Cs2 107.9(6) 2_665 2_665 ?
W7 O26 Cs4 92.6(5) . . ?
Cr2 O26 Cs4 114.7(6) 2_665 . ?
Cs2 O26 Cs4 110.5(4) 2_665 . ?
W8 O27 W7 122.8(7) 2_665 . ?
W8 O27 Cs4 107.0(6) 2_665 . ?
W7 O27 Cs4 98.9(6) . . ?
Si1 O28 Cr2 130.8(10) . 2_665 ?
Si1 O28 W8 123.6(11) . 2_665 ?
Cr2 O28 W8 89.8(6) 2_665 2_665 ?
Si1 O28 W7 123.6(9) . . ?
Cr2 O28 W7 89.0(6) 2_665 . ?
W8 O28 W7 87.5(5) 2_665 . ?
W8 O30 Cr2 114.7(7) . . ?
W8 O30 Cs4 109.6(6) . . ?
Cr2 O30 Cs4 111.6(6) . . ?
W8 O30 Cs4 93.6(6) . 2_665 ?
Cr2 O30 Cs4 107.2(6) . 2_665 ?
Cs4 O30 Cs4 119.2(4) . 2_665 ?
W9 O32 Cr3 147.4(9) . . ?
W9 O32 Cs1 110.0(6) . 1_655 ?
Cr3 O32 Cs1 101.2(6) . 1_655 ?
W10 O33 W9 115.4(10) 2_765 . ?
W10 O33 Cs1 94.8(9) 2_765 1_655 ?
W9 O33 Cs1 102.5(8) . 1_655 ?
Si1 O34 W9 130.6(9) . 2_765 ?
Si1 O34 W10 126.6(9) . . ?
W9 O34 W10 95.0(5) 2_765 . ?
W10 O36 Cr1 147.7(8) . 2_665 ?
W10 O36 Cs1 110.3(6) . 2_665 ?
Cr1 O36 Cs1 102.0(6) 2_665 2_665 ?
W11 O37 Cs1 102.7(7) . 2_666 ?
W11 O38 W13 118.2(8) . 1_655 ?
W11 O39 W16 146.8(9) . . ?
W11 O39 Cs1 102.1(6) . . ?
W16 O39 Cs1 108.5(6) . . ?
W11 O39 Cs1 91.1(5) . 2_666 ?
W16 O39 Cs1 98.0(5) . 2_666 ?
Cs1 O39 Cs1 96.4(4) . 2_666 ?
W11 O40 W12 118.5(8) . . ?
W20 O41 W11 147.0(9) . . ?
W20 O41 Cs1 113.5(7) . . ?
W11 O41 Cs1 97.2(6) . . ?
Si2 O42 W13 122.6(9) . 1_655 ?
Si2 O42 W12 122.3(8) . . ?
W13 O42 W12 96.9(7) 1_655 . ?
Si2 O42 W11 125.8(10) . . ?
W13 O42 W11 90.1(5) 1_655 . ?
W12 O42 W11 90.2(6) . . ?
W12 O44 W20 143.7(8) . . ?
W12 O45 W14 152.2(13) . . ?
W13 O46 W12 118.3(8) . 1_455 ?
W13 O47 La1 150.1(10) . . ?
W13 O48 W16 144.3(8) . 1_455 ?
W13 O49 W18 153.6(9) . 1_455 ?
W14 O51 W19 145.0(8) . . ?
W14 O52 W17 117.5(7) . . ?
W14 O52 Cs3 113.6(7) . 2_755 ?
W17 O52 Cs3 105.5(5) . 2_755 ?
W14 O53 W18 119.1(8) . . ?
W14 O53 Cs3 93.2(5) . 2_755 ?
W18 O53 Cs3 104.9(5) . 2_755 ?
Si2 O54 W14 123.9(8) . . ?
Si2 O54 W18 122.9(8) . . ?
W14 O54 W18 94.8(6) . . ?
Si2 O54 W17 126.7(8) . . ?
W14 O54 W17 89.5(5) . . ?
W18 O54 W17 89.0(5) . . ?
W15 O55 Cs4 98.3(7) . . ?
W15 O56 Cr1 142.6(8) . . ?
W15 O56 Cs4 109.2(5) . . ?
Cr1 O56 Cs4 104.0(5) . . ?
W15 O57 W16 116.4(7) . . ?
W17 O58 W15 149.2(12) . . ?
W18 O59 W15 146.0(11) . . ?
Si2 O60 W16 126.8(11) . . ?
Si2 O60 W15 128.7(11) . . ?
W16 O60 W15 95.6(7) . . ?
W16 O61 Cs1 116.4(6) . 2_666 ?
W16 O62 Cr1 142.7(9) . . ?
W16 O62 Cs1 108.9(6) . . ?
Cr1 O62 Cs1 93.7(6) . . ?
W17 O64 W19 146.7(10) . . ?
W18 O65 W17 118.7(8) . . ?
W18 O65 Cs3 116.7(7) . 2_755 ?
W17 O65 Cs3 96.3(6) . 2_755 ?
W19 O67 La2 166.1(11) . . ?
W19 O67 Cs2 95.3(8) . . ?
La2 O67 Cs2 89.5(6) . . ?
W19 O68 Cr3 142.1(9) . 1_455 ?
W19 O68 Cs2 111.8(6) . . ?
Cr3 O68 Cs2 104.6(7) 1_455 . ?
W20 O69 W19 114.1(7) . . ?
Si2 O70 W20 131.0(8) . . ?
Si2 O70 W19 126.0(8) . . ?
W20 O70 W19 94.2(5) . . ?
W20 O71 La1 157.4(9) . . ?
W20 O72 Cr3 142.2(10) . 1_455 ?
W20 O72 Cs1 109.1(6) . . ?
Cr3 O72 Cs1 92.6(6) 1_455 . ?
Cr1 O73 Cr2 137.7(9) . . ?
Cr1 O73 Cs4 95.5(5) . . ?
Cr2 O73 Cs4 101.4(5) . . ?
Cr3 O74 Cr1 140.8(8) 1_455 . ?
Cr3 O74 Cs1 93.0(5) 1_455 . ?
Cr1 O74 Cs1 85.5(5) . . ?
Cr1 O75 Cs4 95.0(5) . . ?
Cr3 O76 Cr2 137.1(8) 1_455 . ?
Cr3 O76 Cs2 102.0(5) 1_455 . ?
Cr2 O76 Cs2 95.4(5) . . ?
Cr2 O77 Cs2 83.1(5) . . ?
Cr3 O78 Cs2 90.9(5) . 1_655 ?
O1W La1 O3W 110.0(7) . . ?
O1W La1 O2W 75.5(7) . . ?
O3W La1 O2W 129.0(7) . . ?
O1W La1 O47 135.3(5) . . ?
O3W La1 O47 73.0(7) . . ?
O2W La1 O47 138.8(7) . . ?
O1W La1 O6W 72.2(7) . . ?
O3W La1 O6W 126.4(9) . . ?
O2W La1 O6W 104.0(9) . . ?
O47 La1 O6W 71.7(7) . . ?
O1W La1 O5W 144.7(5) . . ?
O3W La1 O5W 71.5(7) . . ?
O2W La1 O5W 77.2(7) . . ?
O47 La1 O5W 79.7(5) . . ?
O6W La1 O5W 136.8(7) . . ?
O1W La1 O4W 119.3(6) . . ?
O3W La1 O4W 130.3(7) . . ?
O2W La1 O4W 72.0(6) . . ?
O47 La1 O4W 68.6(6) . . ?
O6W La1 O4W 68.1(8) . . ?
O5W La1 O4W 71.7(6) . . ?
O1W La1 O71 70.5(5) . . ?
O3W La1 O71 66.5(6) . . ?
O2W La1 O71 68.6(6) . . ?
O47 La1 O71 138.4(5) . . ?
O6W La1 O71 142.6(6) . . ?
O5W La1 O71 78.9(5) . . ?
O4W La1 O71 134.8(5) . . ?
O67 La2 O8W 129.4(6) . . ?
O67 La2 O7W 71.8(7) . . ?
O8W La2 O7W 141.2(7) . . ?
O67 La2 O10W 146.3(6) . . ?
O8W La2 O10W 83.3(5) . . ?
O7W La2 O10W 87.1(7) . . ?
O67 La2 O11W 71.3(6) . . ?
O8W La2 O11W 76.7(5) . . ?
O7W La2 O11W 83.1(8) . . ?
O10W La2 O11W 133.1(6) . . ?
O67 La2 O21W 63.4(6) . . ?
O8W La2 O21W 70.9(5) . . ?
O7W La2 O21W 134.2(6) . . ?
O10W La2 O21W 136.8(5) . . ?
O11W La2 O21W 74.4(5) . . ?
O67 La2 O9W 127.2(7) . . ?
O8W La2 O9W 72.1(5) . . ?
O7W La2 O9W 69.9(7) . . ?
O10W La2 O9W 64.2(6) . . ?
O11W La2 O9W 69.4(5) . . ?
O21W La2 O9W 132.9(5) . . ?
O67 La2 O23 107.8(6) . . ?
O8W La2 O23 73.0(5) . . ?
O7W La2 O23 137.6(8) . . ?
O10W La2 O23 70.6(5) . . ?
O11W La2 O23 138.3(5) . . ?
O21W La2 O23 69.0(5) . . ?
O9W La2 O23 125.0(5) . . ?
O67 La2 O18W 68.9(7) . . ?
O8W La2 O18W 140.1(6) . . ?
O7W La2 O18W 73.9(8) . . ?
O10W La2 O18W 80.4(6) . . ?
O11W La2 O18W 138.5(6) . . ?
O21W La2 O18W 97.5(6) . . ?
O9W La2 O18W 129.6(6) . . ?
O23 La2 O18W 67.3(5) . . ?
O67 La2 Cs2 56.6(5) . . ?
O8W La2 Cs2 101.4(4) . . ?
O7W La2 Cs2 116.5(5) . . ?
O10W La2 Cs2 116.0(4) . . ?
O11W La2 Cs2 109.4(4) . . ?
O21W La2 Cs2 42.2(4) . . ?
O9W La2 Cs2 173.5(4) . . ?
O23 La2 Cs2 51.5(3) . . ?
O18W La2 Cs2 55.7(5) . . ?
O36 Cs1 O39 99.6(4) 2_665 . ?
O36 Cs1 O61 152.8(4) 2_665 2_666 ?
O39 Cs1 O61 97.2(4) . 2_666 ?
O36 Cs1 O62 51.2(4) 2_665 . ?
O39 Cs1 O62 48.7(4) . . ?
O61 Cs1 O62 138.0(4) 2_666 . ?
O36 Cs1 O41 120.0(4) 2_665 . ?
O39 Cs1 O41 48.1(4) . . ?
O61 Cs1 O41 87.1(4) 2_666 . ?
O62 Cs1 O41 84.5(4) . . ?
O36 Cs1 O32 58.1(4) 2_665 1_455 ?
O39 Cs1 O32 120.0(4) . 1_455 ?
O61 Cs1 O32 128.5(4) 2_666 1_455 ?
O62 Cs1 O32 93.0(3) . 1_455 ?
O41 Cs1 O32 92.6(4) . 1_455 ?
O36 Cs1 O37 70.9(4) 2_665 2_666 ?
O39 Cs1 O37 75.7(4) . 2_666 ?
O61 Cs1 O37 92.9(4) 2_666 2_666 ?
O62 Cs1 O37 59.1(4) . 2_666 ?
O41 Cs1 O37 123.2(4) . 2_666 ?
O32 Cs1 O37 128.0(4) 1_455 2_666 ?
O36 Cs1 O33 48.7(4) 2_665 1_455 ?
O39 Cs1 O33 148.2(4) . 1_455 ?
O61 Cs1 O33 112.6(5) 2_666 1_455 ?
O62 Cs1 O33 99.8(4) . 1_455 ?
O41 Cs1 O33 140.0(4) . 1_455 ?
O32 Cs1 O33 47.7(4) 1_455 1_455 ?
O37 Cs1 O33 91.5(4) 2_666 1_455 ?
O36 Cs1 O72 91.6(4) 2_665 . ?
O39 Cs1 O72 83.1(4) . . ?
O61 Cs1 O72 111.7(4) 2_666 . ?
O62 Cs1 O72 90.3(3) . . ?
O41 Cs1 O72 44.8(4) . . ?
O32 Cs1 O72 47.9(4) 1_455 . ?
O37 Cs1 O72 149.4(4) 2_666 . ?
O33 Cs1 O72 95.2(4) 1_455 . ?
O36 Cs1 O74 50.2(4) 2_665 . ?
O39 Cs1 O74 73.6(4) . . ?
O61 Cs1 O74 156.7(4) 2_666 . ?
O62 Cs1 O74 49.2(3) . . ?
O41 Cs1 O74 70.7(4) . . ?
O32 Cs1 O74 48.6(3) 1_455 . ?
O37 Cs1 O74 105.1(3) 2_666 . ?
O33 Cs1 O74 82.1(4) 1_455 . ?
O72 Cs1 O74 46.9(3) . . ?
O36 Cs1 O39 114.1(4) 2_665 2_666 ?
O39 Cs1 O39 83.6(4) . 2_666 ?
O61 Cs1 O39 47.0(3) 2_666 2_666 ?
O62 Cs1 O39 98.5(3) . 2_666 ?
O41 Cs1 O39 110.2(4) . 2_666 ?
O32 Cs1 O39 155.3(4) 1_455 2_666 ?
O37 Cs1 O39 45.9(3) 2_666 2_666 ?
O33 Cs1 O39 108.4(4) 1_455 2_666 ?
O72 Cs1 O39 152.7(4) . 2_666 ?
O74 Cs1 O39 147.7(3) . 2_666 ?
O36 Cs1 Cr1 28.5(3) 2_665 . ?
O39 Cs1 Cr1 73.7(3) . . ?
O61 Cs1 Cr1 167.0(3) 2_666 . ?
O62 Cs1 Cr1 29.5(3) . . ?
O41 Cs1 Cr1 93.3(3) . . ?
O32 Cs1 Cr1 64.5(2) 1_455 . ?
O37 Cs1 Cr1 76.0(3) 2_666 . ?
O33 Cs1 Cr1 75.0(3) 1_455 . ?
O72 Cs1 Cr1 77.1(2) . . ?
O74 Cs1 Cr1 30.2(2) . . ?
O39 Cs1 Cr1 121.4(2) 2_666 . ?
O26 Cs2 O21W 174.5(4) 2_665 . ?
O26 Cs2 O25 83.8(5) 2_665 1_455 ?
O21W Cs2 O25 98.2(5) . 1_455 ?
O26 Cs2 O68 94.0(4) 2_665 . ?
O21W Cs2 O68 81.0(4) . . ?
O25 Cs2 O68 136.0(4) 1_455 . ?
O26 Cs2 O76 52.2(4) 2_665 . ?
O21W Cs2 O76 122.4(4) . . ?
O25 Cs2 O76 99.8(4) 1_455 . ?
O68 Cs2 O76 49.4(4) . . ?
O26 Cs2 O23 132.8(4) 2_665 . ?
O21W Cs2 O23 52.2(4) . . ?
O25 Cs2 O23 96.3(4) 1_455 . ?
O68 Cs2 O23 115.8(4) . . ?
O76 Cs2 O23 163.7(4) . . ?
O26 Cs2 O78 96.1(4) 2_665 1_455 ?
O21W Cs2 O78 78.8(4) . 1_455 ?
O25 Cs2 O78 91.1(4) 1_455 1_455 ?
O68 Cs2 O78 45.2(4) . 1_455 ?
O76 Cs2 O78 46.8(3) . 1_455 ?
O23 Cs2 O78 130.9(4) . 1_455 ?
O26 Cs2 O24 115.3(4) 2_665 . ?
O21W Cs2 O24 69.6(4) . . ?
O25 Cs2 O24 49.9(4) 1_455 . ?
O68 Cs2 O24 150.4(4) . . ?
O76 Cs2 O24 149.7(4) . . ?
O23 Cs2 O24 46.4(4) . . ?
O78 Cs2 O24 122.4(3) 1_455 . ?
O26 Cs2 O22W 75.3(7) 2_665 . ?
O21W Cs2 O22W 108.2(7) . . ?
O25 Cs2 O22W 114.4(7) 1_455 . ?
O68 Cs2 O22W 107.4(6) . . ?
O76 Cs2 O22W 112.7(7) . . ?
O23 Cs2 O22W 61.7(7) . . ?
O78 Cs2 O22W 151.5(6) 1_455 . ?
O24 Cs2 O22W 85.3(6) . . ?
O26 Cs2 O18W 111.9(4) 2_665 . ?
O21W Cs2 O18W 69.5(4) . . ?
O25 Cs2 O18W 141.9(4) 1_455 . ?
O68 Cs2 O18W 79.3(4) . . ?
O76 Cs2 O18W 117.4(4) . . ?
O23 Cs2 O18W 47.2(4) . . ?
O78 Cs2 O18W 119.7(4) 1_455 . ?
O24 Cs2 O18W 92.7(4) . . ?
O22W Cs2 O18W 45.0(7) . . ?
O26 Cs2 O17 91.3(4) 2_665 . ?
O21W Cs2 O17 94.1(4) . . ?
O25 Cs2 O17 73.9(4) 1_455 . ?
O68 Cs2 O17 150.1(4) . . ?
O76 Cs2 O17 143.5(3) . . ?
O23 Cs2 O17 44.9(4) . . ?
O78 Cs2 O17 162.5(4) 1_455 . ?
O24 Cs2 O17 40.4(3) . . ?
O22W Cs2 O17 46.0(6) . . ?
O18W Cs2 O17 71.4(4) . . ?
O26 Cs2 O15 45.5(4) 2_665 1_455 ?
O21W Cs2 O15 132.9(4) . 1_455 ?
O25 Cs2 O15 50.1(4) 1_455 1_455 ?
O68 Cs2 O15 99.1(4) . 1_455 ?
O76 Cs2 O15 51.8(3) . 1_455 ?
O23 Cs2 O15 144.3(4) . 1_455 ?
O78 Cs2 O15 69.6(4) 1_455 1_455 ?
O24 Cs2 O15 98.8(4) . 1_455 ?
O22W Cs2 O15 116.4(7) . 1_455 ?
O18W Cs2 O15 157.4(4) . 1_455 ?
O17 Cs2 O15 105.6(3) . 1_455 ?
O24W Cs3 O52 77.8(5) . 2_755 ?
O24W Cs3 O1 114.9(4) . . ?
O52 Cs3 O1 147.4(4) 2_755 . ?
O24W Cs3 O11 62.7(4) . 2_755 ?
O52 Cs3 O11 98.6(4) 2_755 2_755 ?
O1 Cs3 O11 65.8(4) . 2_755 ?
O24W Cs3 O26W 174.0(8) . 1_654 ?
O52 Cs3 O26W 103.2(7) 2_755 1_654 ?
O1 Cs3 O26W 61.2(7) . 1_654 ?
O11 Cs3 O26W 111.3(7) 2_755 1_654 ?
O24W Cs3 O20 68.9(5) . 1_655 ?
O52 Cs3 O20 112.8(4) 2_755 1_655 ?
O1 Cs3 O20 99.8(4) . 1_655 ?
O11 Cs3 O20 113.6(4) 2_755 1_655 ?
O26W Cs3 O20 115.5(8) 1_654 1_655 ?
O24W Cs3 O65 99.7(5) . 2_755 ?
O52 Cs3 O65 46.9(4) 2_755 2_755 ?
O1 Cs3 O65 100.4(4) . 2_755 ?
O11 Cs3 O65 72.7(4) 2_755 2_755 ?
O26W Cs3 O65 77.2(8) 1_654 2_755 ?
O20 Cs3 O65 159.6(4) 1_655 2_755 ?
O24W Cs3 O3 87.3(4) . . ?
O52 Cs3 O3 161.4(4) 2_755 . ?
O1 Cs3 O3 50.0(4) . . ?
O11 Cs3 O3 84.1(4) 2_755 . ?
O26W Cs3 O3 92.8(7) 1_654 . ?
O20 Cs3 O3 50.3(4) 1_655 . ?
O65 Cs3 O3 148.8(4) 2_755 . ?
O24W Cs3 O53 123.3(4) . 2_755 ?
O52 Cs3 O53 45.6(4) 2_755 2_755 ?
O1 Cs3 O53 113.5(4) . 2_755 ?
O11 Cs3 O53 116.0(4) 2_755 2_755 ?
O26W Cs3 O53 57.7(7) 1_654 2_755 ?
O20 Cs3 O53 128.0(4) 1_655 2_755 ?
O65 Cs3 O53 43.6(4) 2_755 2_755 ?
O3 Cs3 O53 148.1(4) . 2_755 ?
O24W Cs3 W17 74.8(3) . 2_755 ?
O52 Cs3 W17 27.8(3) 2_755 2_755 ?
O1 Cs3 W17 122.9(3) . 2_755 ?
O11 Cs3 W17 72.6(3) 2_755 2_755 ?
O26W Cs3 W17 103.3(7) 1_654 2_755 ?
O20 Cs3 W17 132.7(3) 1_655 2_755 ?
O65 Cs3 W17 28.2(3) 2_755 2_755 ?
O3 Cs3 W17 155.2(3) . 2_755 ?
O53 Cs3 W17 54.8(3) 2_755 2_755 ?
O24W Cs3 W1 105.3(3) . . ?
O52 Cs3 W1 170.5(3) 2_755 . ?
O1 Cs3 W1 23.3(3) . . ?
O11 Cs3 W1 75.5(3) 2_755 . ?
O26W Cs3 W1 72.8(6) 1_654 . ?
O20 Cs3 W1 76.5(3) 1_655 . ?
O65 Cs3 W1 123.6(3) 2_755 . ?
O3 Cs3 W1 27.1(2) . . ?
O53 Cs3 W1 130.2(3) 2_755 . ?
W17 Cs3 W1 143.66(7) 2_755 . ?
O24W Cs3 W5 79.3(3) . 1_655 ?
O52 Cs3 W5 135.6(3) 2_755 1_655 ?
O1 Cs3 W5 77.1(3) . 1_655 ?
O11 Cs3 W5 103.9(3) 2_755 1_655 ?
O26W Cs3 W5 103.5(7) 1_654 1_655 ?
O20 Cs3 W5 22.7(3) 1_655 1_655 ?
O65 Cs3 W5 176.5(3) 2_755 1_655 ?
O3 Cs3 W5 28.1(2) . 1_655 ?
O53 Cs3 W5 139.7(3) 2_755 1_655 ?
W17 Cs3 W5 152.27(9) 2_755 1_655 ?
W1 Cs3 W5 53.80(3) . 1_655 ?
O14 Cs4 O30 161.1(4) . . ?
O14 Cs4 O56 92.3(4) . . ?
O30 Cs4 O56 88.7(4) . . ?
O14 Cs4 O27 98.9(4) . . ?
O30 Cs4 O27 99.9(4) . . ?
O56 Cs4 O27 93.3(4) . . ?
O14 Cs4 O75 73.0(4) . . ?
O30 Cs4 O75 93.3(4) . . ?
O56 Cs4 O75 50.7(4) . . ?
O27 Cs4 O75 141.5(4) . . ?
O14 Cs4 O73 120.3(4) . . ?
O30 Cs4 O73 48.7(4) . . ?
O56 Cs4 O73 49.8(4) . . ?
O27 Cs4 O73 123.3(4) . . ?
O75 Cs4 O73 47.4(3) . . ?
O14 Cs4 O22W 75.3(7) . 2_665 ?
O30 Cs4 O22W 92.9(6) . 2_665 ?
O56 Cs4 O22W 143.8(7) . 2_665 ?
O27 Cs4 O22W 121.9(7) . 2_665 ?
O75 Cs4 O22W 93.1(7) . 2_665 ?
O73 Cs4 O22W 107.5(6) . 2_665 ?
O14 Cs4 O26 91.9(4) . . ?
O30 Cs4 O26 99.3(4) . . ?
O56 Cs4 O26 140.7(4) . . ?
O27 Cs4 O26 47.5(4) . . ?
O75 Cs4 O26 162.8(3) . . ?
O73 Cs4 O26 147.6(4) . . ?
O22W Cs4 O26 74.6(7) 2_665 . ?
O14 Cs4 O55 66.8(5) . . ?
O30 Cs4 O55 125.7(4) . . ?
O56 Cs4 O55 48.5(3) . . ?
O27 Cs4 O55 59.6(4) . . ?
O75 Cs4 O55 83.3(4) . . ?
O73 Cs4 O55 98.2(4) . . ?
O22W Cs4 O55 141.3(6) 2_665 . ?
O26 Cs4 O55 98.6(4) . . ?
O14 Cs4 O8 114.3(4) . 2_665 ?
O30 Cs4 O8 47.1(4) . 2_665 ?
O56 Cs4 O8 100.3(3) . 2_665 ?
O27 Cs4 O8 143.2(4) . 2_665 ?
O75 Cs4 O8 67.6(4) . 2_665 ?
O73 Cs4 O8 52.0(4) . 2_665 ?
O22W Cs4 O8 57.4(6) 2_665 2_665 ?
O26 Cs4 O8 113.3(4) . 2_665 ?
O55 Cs4 O8 147.9(3) . 2_665 ?
O14 Cs4 O30 134.9(4) . 2_665 ?
O30 Cs4 O30 60.8(4) . 2_665 ?
O56 Cs4 O30 112.3(3) . 2_665 ?
O27 Cs4 O30 45.2(4) . 2_665 ?
O75 Cs4 O30 151.4(3) . 2_665 ?
O73 Cs4 O30 104.1(3) . 2_665 ?
O22W Cs4 O30 99.7(7) 2_665 2_665 ?
O26 Cs4 O30 45.2(3) . 2_665 ?
O55 Cs4 O30 101.4(4) . 2_665 ?
O8 Cs4 O30 98.2(3) 2_665 2_665 ?
O14 Cs4 O25 54.5(4) . . ?
O30 Cs4 O25 141.6(4) . . ?
O56 Cs4 O25 111.1(4) . . ?
O27 Cs4 O25 48.5(4) . . ?
O75 Cs4 O25 124.8(4) . . ?
O73 Cs4 O25 160.9(4) . . ?
O22W Cs4 O25 89.5(6) 2_665 . ?
O26 Cs4 O25 44.8(4) . . ?
O55 Cs4 O25 62.6(4) . . ?
O8 Cs4 O25 146.4(4) 2_665 . ?
O30 Cs4 O25 81.0(3) 2_665 . ?
La2 O18W Cs2 88.5(5) . . ?
La2 O21W Cs2 103.9(5) . . ?
Cs4 O22W Cs2 95.1(11) 2_665 . ?

loop_
_geom_bond_atom_site_label_1
_geom_bond_atom_site_label_2
_geom_bond_distance
_geom_bond_site_symmetry_2
_geom_bond_publ_flag
W1 O1 1.719(15) . ?
W1 O2 1.79(2) . ?
W1 O3 1.869(15) . ?
W1 O4 1.962(15) . ?
W1 O5 2.002(15) . ?
W1 O6 2.330(19) . ?
W1 Cs3 4.061(2) . ?
W2 O7 1.721(15) . ?
W2 O4 1.881(16) . ?
W2 O8 1.907(16) . ?
W2 O10 1.904(18) . ?
W2 O9 1.906(14) . ?
W2 O6 2.365(16) . ?
W3 O11 1.716(15) . ?
W3 O12 1.860(15) . ?
W3 O5 1.911(15) . ?
W3 O13 1.915(15) 1_655 ?
W3 O9 1.929(14) . ?
W3 O6 2.29(2) . ?
W4 O14 1.703(15) . ?
W4 O15 1.863(15) . ?
W4 O16 1.887(15) . ?
W4 O17 1.924(16) 2_665 ?
W4 O18 1.949(15) 2_665 ?
W4 O19 2.374(14) 2_765 ?
W4 Cs4 4.4954(17) . ?
W5 O20 1.709(16) . ?
W5 O21 1.827(19) . ?
W5 O18 1.890(15) . ?
W5 O3 1.967(14) 1_455 ?
W5 O22 1.971(15) . ?
W5 O19 2.352(15) 1_455 ?
W5 Cs3 4.130(3) 1_455 ?
W6 O23 1.745(16) . ?
W6 O24 1.832(16) . ?
W6 O22 1.884(15) . ?
W6 O13 1.898(16) . ?
W6 O17 1.911(15) . ?
W6 O19 2.306(15) 1_455 ?
W6 Cs2 4.177(3) . ?
W7 O25 1.731(17) . ?
W7 O26 1.804(16) . ?
W7 O27 1.911(14) . ?
W7 O15 1.979(14) 2_765 ?
W7 O24 2.002(17) 1_655 ?
W7 O28 2.426(16) . ?
W7 Cs4 3.9261(18) . ?
W7 Cs2 4.126(3) 2_665 ?
W7 Cs2 4.192(3) 1_655 ?
W8 O29 1.711(14) . ?
W8 O30 1.790(16) . ?
W8 O27 1.906(15) 2_665 ?
W8 O8 1.963(14) 2_665 ?
W8 O12 1.972(15) 2_665 ?
W8 O28 2.419(18) 2_665 ?
W8 Cs4 4.083(2) . ?
W8 Cs4 4.1286(19) 2_665 ?
W9 O31 1.732(15) . ?
W9 O32 1.800(16) . ?
W9 O16 1.946(15) . ?
W9 O33 1.96(2) . ?
W9 O21 2.082(18) 2_665 ?
W9 O34 2.177(14) 2_765 ?
W9 Cs1 4.329(2) 1_655 ?
W10 O35 1.726(15) . ?
W10 O36 1.805(15) . ?
W10 O33 1.91(2) 2_765 ?
W10 O10 1.994(17) . ?
W10 O2 2.08(2) . ?
W10 O34 2.264(15) . ?
W10 Cs1 4.087(2) 2_665 ?
W11 O37 1.720(16) . ?
W11 O38 1.890(15) . ?
W11 O39 1.903(14) . ?
W11 O40 1.907(17) . ?
W11 O41 1.935(16) . ?
W11 O42 2.384(16) . ?
W11 Cs1 4.073(2) . ?
W11 Cs1 4.147(2) 2_666 ?
W12 O43 1.723(15) . ?
W12 O44 1.838(14) . ?
W12 O45 1.907(19) . ?
W12 O40 1.935(17) . ?
W12 O46 1.994(15) 1_655 ?
W12 O42 2.276(17) . ?
W13 O47 1.743(16) . ?
W13 O48 1.846(16) . ?
W13 O49 1.904(15) . ?
W13 O38 1.941(16) 1_455 ?
W13 O46 1.958(16) . ?
W13 O42 2.258(16) 1_455 ?
W14 O50 1.752(17) . ?
W14 O51 1.854(15) . ?
W14 O45 1.91(2) . ?
W14 O52 1.919(15) . ?
W14 O53 1.941(16) . ?
W14 O54 2.292(15) . ?
W14 Cs3 4.198(2) 2_755 ?
W15 O55 1.694(15) . ?
W15 O56 1.811(14) . ?
W15 O57 1.915(15) . ?
W15 O58 1.942(19) . ?
W15 O59 2.07(2) . ?
W15 O60 2.208(19) . ?
W15 Cs4 4.095(2) . ?
W16 O61 1.742(16) . ?
W16 O62 1.784(17) . ?
W16 O39 1.947(14) . ?
W16 O57 1.940(14) . ?
W16 O48 2.085(16) 1_655 ?
W16 O60 2.21(2) . ?
W16 Cs1 4.264(2) . ?
W16 Cs1 4.3698(19) 2_666 ?
W17 O63 1.705(16) . ?
W17 O58 1.882(19) . ?
W17 O64 1.911(15) . ?
W17 O65 1.918(16) . ?
W17 O52 1.952(16) . ?
W17 O54 2.409(14) . ?
W17 Cs3 4.032(3) 2_755 ?
W18 O66 1.699(15) . ?
W18 O59 1.84(2) . ?
W18 O49 1.917(15) 1_655 ?
W18 O65 1.934(16) . ?
W18 O53 1.991(15) . ?
W18 O54 2.315(14) . ?
W19 O67 1.78(2) . ?
W19 O68 1.834(17) . ?
W19 O64 1.913(14) . ?
W19 O69 1.930(14) . ?
W19 O51 2.050(17) . ?
W19 O70 2.247(14) . ?
W19 Cs2 4.294(3) . ?
W20 O71 1.724(16) . ?
W20 O72 1.755(17) . ?
W20 O41 1.914(16) . ?
W20 O69 1.944(15) . ?
W20 O44 2.095(16) . ?
W20 O70 2.194(14) . ?
W20 Cs1 4.471(2) . ?
Si1 O34 1.605(16) . ?
Si1 O19 1.629(16) . ?
Si1 O28 1.620(17) . ?
Si1 O6 1.648(18) . ?
Si2 O70 1.597(15) . ?
Si2 O54 1.611(16) . ?
Si2 O60 1.636(19) . ?
Si2 O42 1.660(17) . ?
Cr1 O73 1.925(16) . ?
Cr1 O36 1.939(15) 2_665 ?
Cr1 O62 1.963(15) . ?
Cr1 O56 1.961(13) . ?
Cr1 O74 2.005(14) . ?
Cr1 O75 2.082(15) . ?
Cr1 Cs1 3.979(4) . ?
Cr1 Cs4 4.070(4) . ?
Cr2 O26 1.969(14) 2_665 ?
Cr2 O73 1.966(15) . ?
Cr2 O30 1.966(13) . ?
Cr2 O76 1.970(14) . ?
Cr2 O77 2.032(18) . ?
Cr2 O28 2.048(19) 2_665 ?
Cr2 Cs2 4.033(4) . ?
Cr2 Cs4 4.256(4) . ?
Cr3 O32 1.926(16) . ?
Cr3 O76 1.935(15) 1_655 ?
Cr3 O68 1.936(16) 1_655 ?
Cr3 O74 1.976(14) 1_655 ?
Cr3 O72 2.034(16) 1_655 ?
Cr3 O78 2.078(15) . ?
Cr3 Cs2 4.192(4) 1_655 ?
Cr3 Cs1 4.193(4) 1_655 ?
O1 Cs3 3.112(15) . ?
O3 W5 1.967(14) 1_655 ?
O3 Cs3 3.338(16) . ?
O8 W8 1.963(14) 2_665 ?
O8 Cs4 3.571(16) 2_665 ?
O11 Cs3 3.127(16) 2_755 ?
O12 W8 1.972(15) 2_665 ?
O13 W3 1.915(15) 1_455 ?
O14 Cs4 3.037(16) . ?
O15 W7 1.979(14) 2_765 ?
O15 Cs2 3.732(17) 1_655 ?
O17 W4 1.924(16) 2_665 ?
O17 Cs2 3.693(16) . ?
O18 W4 1.949(15) 2_665 ?
O19 W6 2.306(15) 1_655 ?
O19 W5 2.352(15) 1_655 ?
O19 W4 2.374(14) 2_765 ?
O20 Cs3 3.196(16) 1_455 ?
O21 W9 2.082(18) 2_665 ?
O23 La2 2.598(17) . ?
O23 Cs2 3.515(16) . ?
O24 W7 2.002(17) 1_455 ?
O24 Cs2 3.647(16) . ?
O25 Cs2 3.17(2) 1_655 ?
O25 Cs4 3.664(18) . ?
O26 Cr2 1.969(14) 2_665 ?
O26 Cs2 2.966(15) 2_665 ?
O26 Cs4 3.405(15) . ?
O27 W8 1.906(15) 2_665 ?
O27 Cs4 3.148(16) . ?
O28 Cr2 2.048(19) 2_665 ?
O28 W8 2.419(18) 2_665 ?
O30 Cs4 3.118(15) . ?
O30 Cs4 3.609(15) 2_665 ?
O32 Cs1 3.369(15) 1_655 ?
O33 W10 1.91(2) 2_765 ?
O33 Cs1 3.46(2) 1_655 ?
O34 W9 2.177(14) 2_765 ?
O36 Cr1 1.939(15) 2_665 ?
O36 Cs1 3.095(14) 2_665 ?
O37 Cs1 3.414(17) 2_666 ?
O38 W13 1.941(17) 1_655 ?
O39 Cs1 3.225(16) . ?
O39 Cs1 3.650(16) 2_666 ?
O41 Cs1 3.348(16) . ?
O42 W13 2.258(16) 1_655 ?
O46 W12 1.994(15) 1_455 ?
O47 La1 2.534(16) . ?
O48 W16 2.085(16) 1_455 ?
O49 W18 1.917(15) 1_455 ?
O52 Cs3 3.044(14) 2_755 ?
O53 Cs3 3.615(15) 2_755 ?
O55 Cs4 3.492(19) . ?
O56 Cs4 3.124(13) . ?
O61 Cs1 3.308(17) 2_666 ?
O62 Cs1 3.337(15) . ?
O65 Cs3 3.343(16) 2_755 ?
O67 La2 2.50(2) . ?
O67 Cs2 3.75(2) . ?
O68 Cr3 1.936(16) 1_455 ?
O68 Cs2 3.261(16) . ?
O71 La1 2.593(15) . ?
O72 Cr3 2.034(16) 1_455 ?
O72 Cs1 3.577(17) . ?
O73 Cs4 3.406(15) . ?
O74 Cr3 1.976(14) 1_455 ?
O74 Cs1 3.597(14) . ?
O75 Cs4 3.321(14) . ?
O76 Cr3 1.935(15) 1_455 ?
O76 Cs2 3.338(13) . ?
O77 Cs2 3.736(17) . ?
O78 Cs2 3.608(16) 1_655 ?
La1 O1W 2.473(17) . ?
La1 O3W 2.54(3) . ?
La1 O2W 2.52(2) . ?
La1 O6W 2.58(2) . ?
La1 O5W 2.587(16) . ?
La1 O4W 2.567(19) . ?
La2 O8W 2.507(15) . ?
La2 O7W 2.51(2) . ?
La2 O10W 2.562(16) . ?
La2 O11W 2.574(14) . ?
La2 O21W 2.579(16) . ?
La2 O9W 2.576(17) . ?
La2 O18W 2.62(2) . ?
La2 Cs2 4.484(3) . ?
Cs1 O36 3.095(14) 2_665 ?
Cs1 O61 3.308(17) 2_666 ?
Cs1 O32 3.369(15) 1_455 ?
Cs1 O37 3.414(17) 2_666 ?
Cs1 O33 3.46(2) 1_455 ?
Cs1 O39 3.650(16) 2_666 ?
Cs2 O26 2.966(15) 2_665 ?
Cs2 O21W 3.102(17) . ?
Cs2 O25 3.17(2) 1_455 ?
Cs2 O78 3.608(16) 1_455 ?
Cs2 O22W 3.71(3) . ?
Cs2 O18W 3.70(2) . ?
Cs2 O15 3.732(17) 1_455 ?
Cs3 O24W 2.801(17) . ?
Cs3 O52 3.044(14) 2_755 ?
Cs3 O11 3.127(16) 2_755 ?
Cs3 O26W 3.34(4) 1_654 ?
Cs3 O20 3.196(16) 1_655 ?
Cs3 O65 3.343(16) 2_755 ?
Cs3 O53 3.615(15) 2_755 ?
Cs3 W17 4.032(3) 2_755 ?
Cs3 W5 4.130(3) 1_655 ?
Cs4 O22W 3.39(4) 2_665 ?
Cs4 O8 3.571(16) 2_665 ?
Cs4 O30 3.609(15) 2_665 ?
O22W Cs4 3.39(4) 2_665 ?
O26W Cs3 3.34(4) 1_456 ?
